data_7712175
loop_
_publ_author_name
'Said, Amir'
'Zhang, Guanyun'
'Liu, Caiyun'
'Wang, Dexin'
'Niu, Huihui'
'Liu, Yanshu'
'Chen, Guanjie'
'Tung, Chen-Ho'
'Wang, Yifeng'

_publ_section_title
;
 A butterfly-like lead-doped titanium-oxide compound with high performance
 in photocatalytic cycloaddition of CO<sub>2</sub> to epoxide.
;
_journal_issue 8
_journal_name_full 'Dalton transactions (Cambridge, England : 2003)'
_journal_page_first 2392
_journal_page_last 2403
_journal_paper_doi 10.1039/d2dt03990g
_journal_volume 52
_journal_year 2023
_chemical_formula_moiety 'C72 H68 N8 O40 Pb2 Ti10, C3 H7 N O'
_chemical_formula_sum 'C75 H75 N9 O41 Pb2 Ti10'
_chemical_formula_weight 2651.82
_space_group_crystal_system monoclinic
_space_group_IT_number 15
_space_group_name_Hall '-C 2yc'
_space_group_name_H-M_alt 'C 1 2/c 1'
_atom_sites_solution_hydrogens geom
_atom_sites_solution_primary iterative
_audit_creation_date 2022-07-21
_audit_creation_method
;
Olex2 1.3
(compiled 2020.11.12 svn.r5f609507 for OlexSys, GUI svn.r6408)
;
_audit_update_record
;
2022-07-22 deposited with the CCDC.	2023-01-17 downloaded from the CCDC.
;
_cell_angle_alpha 90
_cell_angle_beta 105.317(2)
_cell_angle_gamma 90
_cell_formula_units_Z 8
_cell_length_a 43.7509(10)
_cell_length_b 19.9772(6)
_cell_length_c 31.9410(8)
_cell_measurement_temperature 172.9(10)
_cell_volume 26925.4(12)
_computing_molecular_graphics 'Olex2 1.3 (Dolomanov et al., 2009)'
_computing_publication_material 'Olex2 1.3 (Dolomanov et al., 2009)'
_computing_structure_refinement 'SHELXL 2013/4 (Sheldrick, 2015)'
_computing_structure_solution 'olex2.solve 1.3 (Bourhis et al., 2015)'
_diffrn_ambient_temperature 172.9(10)
_diffrn_measured_fraction_theta_full 0.977
_diffrn_measured_fraction_theta_max 0.917
_diffrn_measurement_device_type 'multiwire proportional'
_diffrn_measurement_method 'phi and omega scans'
_diffrn_radiation_monochromator graphite
_diffrn_radiation_type CuK\a
_diffrn_radiation_wavelength 1.54178
_diffrn_reflns_av_R_equivalents 0.1076
_diffrn_reflns_av_unetI/netI 0.0901
_diffrn_reflns_Laue_measured_fraction_full 0.977
_diffrn_reflns_Laue_measured_fraction_max 0.917
_diffrn_reflns_limit_h_max 54
_diffrn_reflns_limit_h_min -55
_diffrn_reflns_limit_k_max 25
_diffrn_reflns_limit_k_min -22
_diffrn_reflns_limit_l_max 40
_diffrn_reflns_limit_l_min -33
_diffrn_reflns_number 74476
_diffrn_reflns_point_group_measured_fraction_full 0.977
_diffrn_reflns_point_group_measured_fraction_max 0.917
_diffrn_reflns_theta_full 67.679
_diffrn_reflns_theta_max 76.767
_diffrn_reflns_theta_min 2.869
_exptl_absorpt_coefficient_mu 10.085
_exptl_absorpt_correction_T_max 1.00000
_exptl_absorpt_correction_T_min 0.60034
_exptl_absorpt_correction_type multi-scan
_exptl_absorpt_process_details 'CrysAliPro1.171.40.19a (Rigaku Oxford Diffraction)'
_exptl_crystal_colour 'clear colourless'
_exptl_crystal_colour_lustre clear
_exptl_crystal_colour_primary colourless
_exptl_crystal_density_diffrn 1.308
_exptl_crystal_description block
_exptl_crystal_F_000 10400
_exptl_crystal_preparation 'Solvothermal method'
_exptl_crystal_recrystallization_method 'Solvothermal method'
_exptl_crystal_size_max 0.08
_exptl_crystal_size_mid 0.07
_exptl_crystal_size_min 0.06
_refine_diff_density_max 3.309
_refine_diff_density_min -1.973
_refine_diff_density_rms 0.217
_refine_ls_extinction_method none
_refine_ls_goodness_of_fit_ref 1.140
_refine_ls_hydrogen_treatment constr
_refine_ls_matrix_type full
_refine_ls_number_parameters 1295
_refine_ls_number_reflns 26051
_refine_ls_number_restraints 134
_refine_ls_restrained_S_all 1.139
_refine_ls_R_factor_all 0.1172
_refine_ls_R_factor_gt 0.1032
_refine_ls_shift/su_max 0.004
_refine_ls_shift/su_mean 0.000
_refine_ls_structure_factor_coef Fsqd
_refine_ls_weighting_details 'w=1/[\s^2^(Fo^2^)+(0.1585P)^2^+379.1690P] where P=(Fo^2^+2Fc^2^)/3'
_refine_ls_weighting_scheme calc
_refine_ls_wR_factor_gt 0.2827
_refine_ls_wR_factor_ref 0.2987
_reflns_Friedel_coverage 0.000
_reflns_number_gt 20600
_reflns_number_total 26051
_reflns_threshold_expression 'I > 2\s(I)'
_cod_data_source_file d2dt03990g2.cif
_cod_data_source_block c2c
_cod_depositor_comments 'Adding full bibliography for 7712175.cif.'
_cod_database_code 7712175
_shelxl_version_number 2013-4
_shelx_space_group_comment
;
The symmetry employed for this shelxl refinement is uniquely defined
by the following loop, which should always be used as a source of
symmetry information in preference to the above space-group names.
They are only intended as comments.
;
_shelx_estimated_absorpt_t_max 0.008
_shelx_estimated_absorpt_t_min 0.007
_olex2_refinement_description
;
1. Fixed Uiso
 At 1.2 times of:
  All C(H) groups
 At 1.5 times of:
  All C(H,H,H) groups
2. Restrained distances
 C62-C61
 1.5 with sigma of 0.02
 C56-C55
 1.45 with sigma of 0.02
 O41-C73
 1.28 with sigma of 0.02
 N9-C72 = N9-C71 = N9-C73
 1.45 with sigma of 0.02
 O42-C74
 1.28 with sigma of 0.02
 N10-C74 = N10-C75 = N10-C76
 1.45 with sigma of 0.02
 C47-C48 = N8-C47 = C43-C47
 1.41 with sigma of 0.02
 O4-C61
 1.28 with sigma of 0.02
3. Uiso/Uaniso restraints and constraints
O23 \\sim O24 \\sim C69 \\sim C70: within 2A with sigma of 0.01 and sigma for
terminal atoms of 0.02 within 2A
N7 \\sim N8 \\sim C40 \\sim C43 \\sim C46 \\sim C47 \\sim C48: within 2A with
sigma of 0.01 and sigma for terminal atoms of 0.02 within 2A
O25 \\sim O26 \\sim C65 \\sim C66: within 2A with sigma of 0.01 and sigma for
terminal atoms of 0.02 within 2A
O42 \\sim N10 \\sim C74 \\sim C75 \\sim C76: within 2A with sigma of 0.01 and
sigma for terminal atoms of 0.02 within 2A
O41 \\sim N9 \\sim C71 \\sim C72 \\sim C73: within 2A with sigma of 0.01 and
sigma for terminal atoms of 0.02 within 2A
4. Others
 Fixed Sof: O41(0.5) N9(0.5) C71(0.5) H71A(0.5) H71B(0.5) H71C(0.5) C72(0.5)
 H72A(0.5) H72B(0.5) H72C(0.5) C73(0.5) H73(0.5) O42(0.5) N10(0.5) C74(0.5)
 H74(0.5) C75(0.5) H75A(0.5) H75B(0.5) H75C(0.5) C76(0.5) H76A(0.5) H76B(0.5)
 H76C(0.5)
5.a Aromatic/amide H refined with riding coordinates:
 C1(H1), C2(H2), C3(H3), C5(H5), C6(H6), C8(H8), C9(H9), C10(H10), C13(H13),
 C14(H14), C15(H15), C17(H17), C18(H18), C20(H20), C21(H21), C22(H22), C25(H25),
  C26(H26), C27(H27), C29(H29), C30(H30), C32(H32), C33(H33), C34(H34),
 C37(H37), C38(H38), C39(H39), C41(H41), C42(H42), C44(H44), C45(H45), C46(H46),
  C73(H73), C74(H74)
5.b Idealised Me refined as rotating group:
 C50(H50A,H50B,H50C), C52(H52A,H52B,H52C), C54(H54A,H54B,H54C), C56(H56A,H56B,
 H56C), C58(H58A,H58B,H58C), C60(H60A,H60B,H60C), C62(H62A,H62B,H62C), C64(H64A,
 H64B,H64C), C66(H66A,H66B,H66C), C68(H68A,H68B,H68C), C70(H70A,H70B,H70C),
 C78(H78A,H78B,H78C), C71(H71A,H71B,H71C), C72(H72A,H72B,H72C), C75(H75A,H75B,
 H75C), C76(H76A,H76B,H76C)
;
_smtbx_masks_special_details
;
A solvent mask was calculated and 1160 electrons were 
found in a volume of 10074\%A^3^ in 1 void per unit cell. 
This is consistent with the presence of 
0.085[C3H7NO] per Unit Cell 
which account for 1160 electrons 
per unit cell.
;
_olex2_submission_special_instructions 'No special instructions were received'

loop_
_space_group_symop_operation_xyz
'x, y, z'
'-x, y, -z+1/2'
'x+1/2, y+1/2, z'
'-x+1/2, y+1/2, -z+1/2'
'-x, -y, -z'
'x, -y, z-1/2'
'-x+1/2, -y+1/2, -z'
'x+1/2, -y+1/2, z-1/2'

loop_
_atom_site_label
_atom_site_type_symbol
_atom_site_fract_x
_atom_site_fract_y
_atom_site_fract_z
_atom_site_U_iso_or_equiv
_atom_site_adp_type
_atom_site_occupancy
_atom_site_site_symmetry_order
_atom_site_calc_flag
_atom_site_refinement_flags_posn
_atom_site_refinement_flags_adp
_atom_site_refinement_flags_occupancy
_atom_site_disorder_assembly
_atom_site_disorder_group
Ti1 Ti 0.40212(4) 0.58062(10) 0.23815(5) 0.0388(4) Uani 1 1 d . . . . .
Ti2 Ti 0.43478(4) 0.46272(9) 0.31899(5) 0.0383(4) Uani 1 1 d . . . . .
Ti3 Ti 0.37806(4) 0.34320(10) 0.33371(6) 0.0447(4) Uani 1 1 d . . . . .
Ti4 Ti 0.40852(4) 0.45777(10) 0.41092(5) 0.0383(4) Uani 1 1 d . . . . .
Ti5 Ti 0.32855(4) 0.44472(10) 0.33723(6) 0.0419(4) Uani 1 1 d . . . . .
Ti6 Ti 0.34417(4) 0.55244(11) 0.42355(5) 0.0426(4) Uani 1 1 d . . . . .
Ti7 Ti 0.31463(4) 0.67133(11) 0.34771(6) 0.0462(4) Uani 1 1 d . . . . .
Ti8 Ti 0.30304(4) 0.54181(10) 0.27566(5) 0.0424(4) Uani 1 1 d . . . . .
Ti9 Ti 0.34792(4) 0.69055(9) 0.25967(5) 0.0395(4) Uani 1 1 d . . . . .
Ti10 Ti 0.31931(4) 0.56248(10) 0.19101(5) 0.0419(4) Uani 1 1 d . . . . .
O1 O 0.36252(15) 0.5507(4) 0.2045(2) 0.0418(15) Uani 1 1 d . . . . .
O2 O 0.38556(15) 0.6477(4) 0.2684(2) 0.0392(14) Uani 1 1 d . . . . .
O3 O 0.40803(17) 0.6387(4) 0.1906(2) 0.0503(17) Uani 1 1 d . . . . .
O4 O 0.4200(4) 0.7112(6) 0.1458(3) 0.111(5) Uani 1 1 d D . . . .
O5 O 0.44795(17) 0.6105(4) 0.2701(3) 0.0513(18) Uani 1 1 d . . . . .
O6 O 0.46829(15) 0.5382(4) 0.3242(2) 0.0460(16) Uani 1 1 d . . . . .
O7 O 0.42509(17) 0.5085(4) 0.2103(2) 0.0486(17) Uani 1 1 d . . . . .
O8 O 0.44846(18) 0.4382(4) 0.2636(2) 0.0498(18) Uani 1 1 d . . . . .
O9 O 0.47239(16) 0.4075(4) 0.3487(2) 0.0441(16) Uani 1 1 d . . . . .
O10 O 0.5092(2) 0.3328(5) 0.3764(3) 0.072(3) Uani 1 1 d . . . . .
O11 O 0.3613(4) 0.3004(6) 0.2302(3) 0.108(5) Uani 1 1 d . . . . .
O12 O 0.3778(2) 0.2615(4) 0.2979(3) 0.060(2) Uani 1 1 d . . . . .
O13 O 0.31067(18) 0.3609(4) 0.3631(2) 0.0530(18) Uani 1 1 d . . . . .
O14 O 0.34905(19) 0.2848(4) 0.3645(2) 0.0528(18) Uani 1 1 d . . . . .
O15 O 0.4137(2) 0.2937(4) 0.3807(2) 0.0538(18) Uani 1 1 d . . . . .
O16 O 0.43983(17) 0.3770(4) 0.4212(2) 0.0462(16) Uani 1 1 d . . . . .
O17 O 0.4442(2) 0.6651(6) 0.3671(4) 0.084(3) Uani 1 1 d . . . . .
O18 O 0.4145(3) 0.6910(6) 0.4074(3) 0.086(3) Uani 1 1 d . . . . .
O19 O 0.34827(19) 0.7198(4) 0.1969(2) 0.0539(18) Uani 1 1 d . . . . .
O20 O 0.32119(18) 0.6446(4) 0.1507(2) 0.0515(18) Uani 1 1 d . . . . .
O21 O 0.30835(18) 0.5073(4) 0.1367(2) 0.0530(19) Uani 1 1 d . . . . .
O22 O 0.3303(2) 0.4079(5) 0.1593(3) 0.064(2) Uani 1 1 d . . . . .
O23 O 0.3066(2) 0.5954(5) 0.4422(3) 0.065(2) Uani 1 1 d . U . . .
O24 O 0.2871(2) 0.6730(5) 0.3920(3) 0.065(2) Uani 1 1 d . U . . .
O25 O 0.25768(17) 0.5640(5) 0.2341(3) 0.0549(18) Uani 1 1 d . U . . .
O26 O 0.26981(17) 0.5868(4) 0.1715(2) 0.0518(17) Uani 1 1 d . U . . .
O27 O 0.31109(15) 0.4964(4) 0.2254(2) 0.0441(16) Uani 1 1 d . . . . .
O28 O 0.34278(16) 0.3806(4) 0.3000(2) 0.0460(16) Uani 1 1 d . . . . .
O29 O 0.28988(15) 0.4671(4) 0.3002(2) 0.0467(17) Uani 1 1 d . . . . .
O30 O 0.29370(16) 0.6077(4) 0.3132(2) 0.0444(16) Uani 1 1 d . . . . .
O31 O 0.34461(15) 0.6279(4) 0.3906(2) 0.0431(15) Uani 1 1 d . . . . .
O32 O 0.38494(15) 0.5284(4) 0.4192(2) 0.0413(15) Uani 1 1 d . . . . .
O33 O 0.42648(15) 0.4936(4) 0.3707(2) 0.0398(14) Uani 1 1 d . . . . .
O34 O 0.40671(16) 0.3899(4) 0.3121(2) 0.0419(15) Uani 1 1 d . . . . .
O35 O 0.31941(15) 0.6212(4) 0.2396(2) 0.0432(15) Uani 1 1 d . . . . .
O36 O 0.34343(15) 0.6894(4) 0.3144(2) 0.0432(15) Uani 1 1 d . . . . .
O37 O 0.34290(14) 0.5185(4) 0.3115(2) 0.0394(14) Uani 1 1 d . . . . .
O38 O 0.40525(14) 0.5203(4) 0.2837(2) 0.0405(15) Uani 1 1 d . . . . .
O39 O 0.37480(16) 0.4103(4) 0.3758(2) 0.0434(15) Uani 1 1 d . . . . .
O40 O 0.32343(15) 0.4909(4) 0.3869(2) 0.0466(17) Uani 1 1 d . . . . .
N1 N 0.3130(2) 0.7754(6) 0.2429(3) 0.057(2) Uani 1 1 d . . . . .
N2 N 0.3742(2) 0.7874(5) 0.2825(3) 0.050(2) Uani 1 1 d . . . . .
N3 N 0.2736(2) 0.7403(6) 0.3174(3) 0.058(2) Uani 1 1 d . . . . .
N4 N 0.3278(2) 0.7757(5) 0.3728(3) 0.058(2) Uani 1 1 d . . . . .
N5 N 0.3364(2) 0.4819(6) 0.4764(3) 0.054(2) Uani 1 1 d . . . . .
N6 N 0.3738(2) 0.5900(5) 0.4894(3) 0.050(2) Uani 1 1 d . . . . .
N7 N 0.4038(2) 0.4100(5) 0.4732(3) 0.0444(18) Uani 1 1 d . U . . .
N8 N 0.44556(17) 0.5046(5) 0.4656(2) 0.0400(16) Uani 1 1 d D U . . .
C1 C 0.2828(3) 0.7695(9) 0.2203(4) 0.077(4) Uani 1 1 d . . . . .
H1 H 0.2744 0.7268 0.2102 0.093 Uiso 1 1 calc R U . . .
C2 C 0.2629(4) 0.8287(13) 0.2112(6) 0.099(7) Uani 1 1 d . . . . .
H2 H 0.2418 0.8246 0.1936 0.118 Uiso 1 1 calc R U . . .
C3 C 0.2735(5) 0.8887(12) 0.2270(6) 0.102(7) Uani 1 1 d . . . . .
H3 H 0.2598 0.9264 0.2225 0.123 Uiso 1 1 calc R U . . .
C4 C 0.3037(5) 0.8945(10) 0.2491(5) 0.096(6) Uani 1 1 d . . . . .
C5 C 0.3194(8) 0.9586(10) 0.2672(8) 0.127(9) Uani 1 1 d . . . . .
H5 H 0.3074 0.9988 0.2615 0.152 Uiso 1 1 calc R U . . .
C6 C 0.3481(8) 0.9619(11) 0.2898(8) 0.141(11) Uani 1 1 d . . . . .
H6 H 0.3561 1.0029 0.3035 0.169 Uiso 1 1 calc R U . . .
C7 C 0.3678(6) 0.9062(8) 0.2948(7) 0.099(6) Uani 1 1 d . . . . .
C8 C 0.4002(6) 0.9082(9) 0.3180(7) 0.112(7) Uani 1 1 d . . . . .
H8 H 0.4096 0.9491 0.3300 0.134 Uiso 1 1 calc R U . . .
C9 C 0.4182(5) 0.8503(9) 0.3233(6) 0.094(5) Uani 1 1 d . . . . .
H9 H 0.4398 0.8510 0.3394 0.113 Uiso 1 1 calc R U . . .
C10 C 0.4042(3) 0.7916(7) 0.3048(4) 0.064(3) Uani 1 1 d . . . . .
H10 H 0.4169 0.7523 0.3083 0.077 Uiso 1 1 calc R U . . .
C11 C 0.3570(3) 0.8440(6) 0.2799(4) 0.059(3) Uani 1 1 d . . . . .
C12 C 0.3235(4) 0.8374(7) 0.2564(4) 0.068(4) Uani 1 1 d . . . . .
C13 C 0.2469(3) 0.7205(9) 0.2909(5) 0.077(4) Uani 1 1 d . . . . .
H13 H 0.2452 0.6758 0.2805 0.092 Uiso 1 1 calc R U . . .
C14 C 0.2207(3) 0.7632(11) 0.2775(6) 0.093(6) Uani 1 1 d . . . . .
H14 H 0.2015 0.7473 0.2588 0.111 Uiso 1 1 calc R U . . .
C15 C 0.2233(5) 0.8283(12) 0.2917(8) 0.114(8) Uani 1 1 d . . . . .
H15 H 0.2058 0.8578 0.2820 0.137 Uiso 1 1 calc R U . . .
C16 C 0.2509(4) 0.8514(9) 0.3199(6) 0.085(5) Uani 1 1 d . . . . .
C17 C 0.2560(5) 0.9175(10) 0.3367(7) 0.099(6) Uani 1 1 d . . . . .
H17 H 0.2394 0.9492 0.3284 0.119 Uiso 1 1 calc R U . . .
C18 C 0.2823(6) 0.9357(10) 0.3627(7) 0.104(6) Uani 1 1 d . . . . .
H18 H 0.2846 0.9803 0.3735 0.124 Uiso 1 1 calc R U . . .
C19 C 0.3083(5) 0.8903(9) 0.3758(6) 0.090(5) Uani 1 1 d . . . . .
C20 C 0.3385(6) 0.9083(10) 0.4020(8) 0.115(7) Uani 1 1 d . . . . .
H20 H 0.3426 0.9528 0.4124 0.138 Uiso 1 1 calc R U . . .
C21 C 0.3613(5) 0.8613(9) 0.4122(7) 0.102(6) Uani 1 1 d . . . . .
H21 H 0.3818 0.8731 0.4296 0.122 Uiso 1 1 calc R U . . .
C22 C 0.3552(3) 0.7943(8) 0.3973(5) 0.070(4) Uani 1 1 d . . . . .
H22 H 0.3716 0.7621 0.4055 0.084 Uiso 1 1 calc R U . . .
C23 C 0.3041(3) 0.8242(7) 0.3607(4) 0.060(3) Uani 1 1 d . . . . .
C24 C 0.2759(3) 0.8044(7) 0.3318(4) 0.062(3) Uani 1 1 d . . . . .
C25 C 0.3163(3) 0.4307(7) 0.4689(4) 0.062(3) Uani 1 1 d . . . . .
H25 H 0.3066 0.4182 0.4397 0.075 Uiso 1 1 calc R U . . .
C26 C 0.3090(3) 0.3945(8) 0.5026(4) 0.068(4) Uani 1 1 d . . . . .
H26 H 0.2933 0.3605 0.4963 0.082 Uiso 1 1 calc R U . . .
C27 C 0.3247(3) 0.4086(9) 0.5446(5) 0.075(4) Uani 1 1 d . . . . .
H27 H 0.3205 0.3832 0.5676 0.090 Uiso 1 1 calc R U . . .
C28 C 0.3470(3) 0.4604(8) 0.5539(3) 0.059(3) Uani 1 1 d . . . . .
C29 C 0.3653(3) 0.4779(9) 0.5954(5) 0.072(4) Uani 1 1 d . . . . .
H29 H 0.3626 0.4530 0.6195 0.087 Uiso 1 1 calc R U . . .
C30 C 0.3867(3) 0.5289(10) 0.6028(3) 0.078(5) Uani 1 1 d . . . . .
H30 H 0.3991 0.5377 0.6315 0.093 Uiso 1 1 calc R U . . .
C31 C 0.3906(3) 0.5694(8) 0.5674(3) 0.059(3) Uani 1 1 d . . . . .
C32 C 0.4123(3) 0.6224(9) 0.5712(4) 0.073(4) Uani 1 1 d . . . . .
H32 H 0.4256 0.6341 0.5989 0.088 Uiso 1 1 calc R U . . .
C33 C 0.4144(3) 0.6573(8) 0.5351(4) 0.067(3) Uani 1 1 d . . . . .
H33 H 0.4291 0.6931 0.5375 0.080 Uiso 1 1 calc R U . . .
C34 C 0.3946(3) 0.6394(7) 0.4945(4) 0.057(3) Uani 1 1 d . . . . .
H34 H 0.3962 0.6637 0.4696 0.068 Uiso 1 1 calc R U . . .
C35 C 0.3720(3) 0.5540(7) 0.5246(3) 0.053(3) Uani 1 1 d . . . . .
C36 C 0.3512(2) 0.4988(7) 0.5188(3) 0.052(3) Uani 1 1 d . . . . .
C37 C 0.3848(3) 0.3601(7) 0.4755(4) 0.053(3) Uani 1 1 d . . . . .
H37 H 0.3706 0.3449 0.4494 0.063 Uiso 1 1 calc R U . . .
C38 C 0.3845(3) 0.3286(7) 0.5140(4) 0.063(3) Uani 1 1 d . . . . .
H38 H 0.3711 0.2911 0.5142 0.076 Uiso 1 1 calc R U . . .
C39 C 0.4039(3) 0.3532(8) 0.5517(4) 0.067(4) Uani 1 1 d . . . . .
H39 H 0.4034 0.3337 0.5787 0.080 Uiso 1 1 calc R U . . .
C40 C 0.4245(2) 0.4070(6) 0.5510(3) 0.049(2) Uani 1 1 d . U . . .
C41 C 0.4457(3) 0.4353(9) 0.5883(4) 0.068(4) Uani 1 1 d . . . . .
H41 H 0.4458 0.4183 0.6161 0.081 Uiso 1 1 calc R U . . .
C42 C 0.4653(3) 0.4843(8) 0.5857(4) 0.065(4) Uani 1 1 d . . . . .
H42 H 0.4792 0.5018 0.6114 0.078 Uiso 1 1 calc R U . . .
C43 C 0.4659(2) 0.5120(7) 0.5438(3) 0.053(2) Uani 1 1 d D U . . .
C44 C 0.4861(3) 0.5640(7) 0.5391(4) 0.060(3) Uani 1 1 d . . . . .
H44 H 0.5000 0.5843 0.5638 0.072 Uiso 1 1 calc R U . . .
C45 C 0.4854(3) 0.5853(6) 0.4974(4) 0.055(3) Uani 1 1 d . . . . .
H45 H 0.4988 0.6207 0.4933 0.066 Uiso 1 1 calc R U . . .
C46 C 0.4646(2) 0.5539(6) 0.4612(3) 0.043(2) Uani 1 1 d . U . . .
H46 H 0.4643 0.5687 0.4329 0.052 Uiso 1 1 calc R U . . .
C47 C 0.4452(2) 0.4843(5) 0.5065(3) 0.0419(18) Uani 1 1 d D U . . .
C48 C 0.4242(2) 0.4327(6) 0.5100(3) 0.0454(19) Uani 1 1 d D U . . .
C49 C 0.4363(3) 0.3158(6) 0.4107(3) 0.052(3) Uani 1 1 d . . . . .
C50 C 0.4611(3) 0.2683(7) 0.4352(4) 0.065(3) Uani 1 1 d . . . . .
H50A H 0.4821 0.2885 0.4395 0.097 Uiso 1 1 calc R U . . .
H50B H 0.4601 0.2266 0.4188 0.097 Uiso 1 1 calc R U . . .
H50C H 0.4574 0.2587 0.4636 0.097 Uiso 1 1 calc R U . . .
C51 C 0.3695(3) 0.2545(7) 0.2562(4) 0.065(3) Uani 1 1 d . . . . .
C52 C 0.3716(6) 0.1801(11) 0.2417(7) 0.128(9) Uani 1 1 d . . . . .
H52A H 0.3546 0.1714 0.2153 0.192 Uiso 1 1 calc R U . . .
H52B H 0.3693 0.1499 0.2648 0.192 Uiso 1 1 calc R U . . .
H52C H 0.3921 0.1725 0.2357 0.192 Uiso 1 1 calc R U . . .
C53 C 0.4849(3) 0.3495(6) 0.3484(4) 0.054(3) Uani 1 1 d . . . . .
C54 C 0.4694(3) 0.3020(8) 0.3134(5) 0.074(4) Uani 1 1 d . . . . .
H54A H 0.4463 0.3055 0.3078 0.111 Uiso 1 1 calc R U . . .
H54B H 0.4760 0.2562 0.3223 0.111 Uiso 1 1 calc R U . . .
H54C H 0.4755 0.3130 0.2868 0.111 Uiso 1 1 calc R U . . .
C55 C 0.4439(2) 0.4615(6) 0.2253(3) 0.045(2) Uani 1 1 d D . . . .
C56 C 0.4613(4) 0.4301(10) 0.1967(4) 0.095(6) Uani 1 1 d D . . . .
H56A H 0.4596 0.4584 0.1711 0.142 Uiso 1 1 calc R U . . .
H56B H 0.4522 0.3860 0.1874 0.142 Uiso 1 1 calc R U . . .
H56C H 0.4836 0.4249 0.2125 0.142 Uiso 1 1 calc R U . . .
C57 C 0.4689(2) 0.5910(6) 0.3026(4) 0.047(2) Uani 1 1 d . . . . .
C58 C 0.4986(3) 0.6338(8) 0.3181(5) 0.076(4) Uani 1 1 d . . . . .
H58A H 0.5154 0.6162 0.3060 0.114 Uiso 1 1 calc R U . . .
H58B H 0.5058 0.6327 0.3499 0.114 Uiso 1 1 calc R U . . .
H58C H 0.4939 0.6801 0.3084 0.114 Uiso 1 1 calc R U . . .
C59 C 0.3138(3) 0.4457(7) 0.1310(3) 0.054(3) Uani 1 1 d . . . . .
C60 C 0.2978(4) 0.4148(8) 0.0880(4) 0.078(4) Uani 1 1 d . . . . .
H60A H 0.2753 0.4072 0.0864 0.116 Uiso 1 1 calc R U . . .
H60B H 0.3080 0.3721 0.0850 0.116 Uiso 1 1 calc R U . . .
H60C H 0.2995 0.4450 0.0646 0.116 Uiso 1 1 calc R U . . .
C61 C 0.4178(3) 0.6960(7) 0.1818(4) 0.064(3) Uani 1 1 d D . . . .
C62 C 0.4268(4) 0.7487(8) 0.2153(4) 0.081(4) Uani 1 1 d D . . . .
H62A H 0.4477 0.7386 0.2346 0.122 Uiso 1 1 calc R U . . .
H62B H 0.4111 0.7505 0.2323 0.122 Uiso 1 1 calc R U . . .
H62C H 0.4275 0.7921 0.2013 0.122 Uiso 1 1 calc R U . . .
C63 C 0.3351(3) 0.6995(7) 0.1593(3) 0.054(3) Uani 1 1 d . . . . .
C64 C 0.3364(5) 0.7467(8) 0.1232(4) 0.099(7) Uani 1 1 d . . . . .
H64A H 0.3554 0.7373 0.1133 0.149 Uiso 1 1 calc R U . . .
H64B H 0.3373 0.7929 0.1338 0.149 Uiso 1 1 calc R U . . .
H64C H 0.3175 0.7407 0.0990 0.149 Uiso 1 1 calc R U . . .
C65 C 0.2511(3) 0.5833(7) 0.1949(4) 0.055(2) Uani 1 1 d . U . . .
C66 C 0.2169(3) 0.6040(10) 0.1747(5) 0.082(4) Uani 1 1 d . U . . .
H66A H 0.2037 0.5639 0.1663 0.123 Uiso 1 1 calc R U . . .
H66B H 0.2158 0.6314 0.1489 0.123 Uiso 1 1 calc R U . . .
H66C H 0.2090 0.6299 0.1958 0.123 Uiso 1 1 calc R U . . .
C67 C 0.4379(3) 0.6964(5) 0.3982(3) 0.045(2) Uani 1 1 d . . . . .
C68 C 0.4654(6) 0.7433(10) 0.4227(7) 0.122(8) Uani 1 1 d . . . . .
H68A H 0.4857 0.7199 0.4269 0.183 Uiso 1 1 calc R U . . .
H68B H 0.4623 0.7555 0.4510 0.183 Uiso 1 1 calc R U . . .
H68C H 0.4655 0.7839 0.4055 0.183 Uiso 1 1 calc R U . . .
C69 C 0.2875(3) 0.6417(9) 0.4258(4) 0.070(3) Uani 1 1 d . U . . .
C70 C 0.2607(5) 0.6554(12) 0.4474(6) 0.113(6) Uani 1 1 d . U . . .
H70A H 0.2688 0.6835 0.4731 0.169 Uiso 1 1 calc R U . . .
H70B H 0.2530 0.6129 0.4561 0.169 Uiso 1 1 calc R U . . .
H70C H 0.2433 0.6786 0.4268 0.169 Uiso 1 1 calc R U . . .
C77 C 0.3240(3) 0.3055(7) 0.3733(3) 0.058(3) Uani 1 1 d . . . . .
C78 C 0.3091(4) 0.2581(8) 0.4004(5) 0.077(4) Uani 1 1 d . . . . .
H78A H 0.3201 0.2631 0.4312 0.115 Uiso 1 1 calc R U . . .
H78B H 0.3111 0.2117 0.3915 0.115 Uiso 1 1 calc R U . . .
H78C H 0.2866 0.2692 0.3958 0.115 Uiso 1 1 calc R U . . .
Pb2 Pb 0.36178(2) 0.42816(3) 0.23929(2) 0.05370(16) Uani 1 1 d . . . A 1
Pb1 Pb 0.39061(2) 0.60139(2) 0.34931(2) 0.04326(14) Uani 1 1 d . . . B 4
O41 O 0.2013(7) 0.5934(16) 0.3095(10) 0.123(8) Uani 0.5 1 d D U P . .
N9 N 0.2212(5) 0.5086(13) 0.3617(9) 0.091(6) Uani 0.5 1 d D U P . .
C71 C 0.2442(6) 0.4590(16) 0.3819(11) 0.090(8) Uani 0.5 1 d D U P . .
H71A H 0.2399 0.4443 0.4091 0.136 Uiso 0.5 1 calc R U P . .
H71B H 0.2655 0.4783 0.3881 0.136 Uiso 0.5 1 calc R U P . .
H71C H 0.2428 0.4206 0.3624 0.136 Uiso 0.5 1 calc R U P . .
C72 C 0.1905(6) 0.500(2) 0.3695(15) 0.110(9) Uani 0.5 1 d D U P . .
H72A H 0.1755 0.5318 0.3513 0.164 Uiso 0.5 1 calc R U P . .
H72B H 0.1920 0.5095 0.4001 0.164 Uiso 0.5 1 calc R U P . .
H72C H 0.1831 0.4545 0.3624 0.164 Uiso 0.5 1 calc R U P . .
C73 C 0.2247(7) 0.5584(16) 0.3313(10) 0.093(6) Uani 0.5 1 d D U P . .
H73 H 0.2451 0.5660 0.3270 0.112 Uiso 0.5 1 calc R U P . .
O42 O 0.4006(5) 0.3639(12) 0.1926(6) 0.080(5) Uani 0.5 1 d D U P . .
N10 N 0.4045(6) 0.2643(13) 0.1578(8) 0.088(5) Uani 0.5 1 d D U P . .
C74 C 0.3871(7) 0.3213(13) 0.1647(9) 0.085(6) Uani 0.5 1 d D U P . .
H74 H 0.3656 0.3272 0.1486 0.102 Uiso 0.5 1 calc R U P . .
C75 C 0.4369(7) 0.257(2) 0.1832(12) 0.101(8) Uani 0.5 1 d D U P . .
H75A H 0.4381 0.2222 0.2050 0.151 Uiso 0.5 1 calc R U P . .
H75B H 0.4442 0.2998 0.1977 0.151 Uiso 0.5 1 calc R U P . .
H75C H 0.4503 0.2451 0.1642 0.151 Uiso 0.5 1 calc R U P . .
C76 C 0.3894(10) 0.223(2) 0.1215(11) 0.103(9) Uani 0.5 1 d D U P . .
H76A H 0.3668 0.2340 0.1119 0.155 Uiso 0.5 1 calc R U P . .
H76B H 0.3919 0.1757 0.1302 0.155 Uiso 0.5 1 calc R U P . .
H76C H 0.3992 0.2307 0.0977 0.155 Uiso 0.5 1 calc R U P . .

loop_
_atom_site_aniso_label
_atom_site_aniso_U_11
_atom_site_aniso_U_22
_atom_site_aniso_U_33
_atom_site_aniso_U_23
_atom_site_aniso_U_13
_atom_site_aniso_U_12
Ti1 0.0288(8) 0.0568(10) 0.0276(8) 0.0025(7) 0.0020(7) 0.0007(7)
Ti2 0.0310(8) 0.0513(10) 0.0298(8) -0.0006(7) 0.0033(7) 0.0010(7)
Ti3 0.0432(9) 0.0504(10) 0.0352(9) 0.0020(7) 0.0010(8) -0.0037(8)
Ti4 0.0295(8) 0.0547(10) 0.0274(8) 0.0025(7) 0.0014(6) 0.0020(7)
Ti5 0.0323(8) 0.0594(11) 0.0301(8) 0.0048(7) 0.0014(7) -0.0050(7)
Ti6 0.0296(8) 0.0678(12) 0.0286(8) 0.0032(8) 0.0045(7) 0.0058(8)
Ti7 0.0355(9) 0.0650(12) 0.0357(9) 0.0011(8) 0.0053(7) 0.0131(8)
Ti8 0.0274(8) 0.0644(11) 0.0308(8) 0.0036(8) -0.0004(7) -0.0020(7)
Ti9 0.0318(8) 0.0506(10) 0.0319(8) 0.0027(7) 0.0009(7) 0.0039(7)
Ti10 0.0319(8) 0.0610(11) 0.0281(8) 0.0038(7) -0.0002(7) -0.0031(7)
O1 0.034(3) 0.051(4) 0.035(3) 0.007(3) -0.002(3) 0.005(3)
O2 0.031(3) 0.053(4) 0.030(3) 0.000(3) 0.001(3) 0.000(3)
O3 0.044(4) 0.064(5) 0.043(4) 0.002(3) 0.010(3) -0.002(3)
O4 0.200(15) 0.086(8) 0.059(6) 0.003(5) 0.053(8) -0.049(9)
O5 0.033(3) 0.064(5) 0.053(5) 0.011(4) 0.005(3) -0.005(3)
O6 0.030(3) 0.061(4) 0.041(4) 0.009(3) -0.001(3) -0.001(3)
O7 0.045(4) 0.065(5) 0.033(4) 0.003(3) 0.005(3) 0.010(3)
O8 0.053(4) 0.065(5) 0.029(3) 0.001(3) 0.006(3) 0.014(4)
O9 0.036(3) 0.063(4) 0.028(3) -0.001(3) -0.001(3) 0.010(3)
O10 0.063(5) 0.085(6) 0.058(5) 0.000(5) -0.002(4) 0.028(5)
O11 0.189(14) 0.089(8) 0.040(5) 0.000(5) 0.022(7) 0.055(9)
O12 0.057(5) 0.063(5) 0.051(5) 0.000(4) 0.003(4) 0.005(4)
O13 0.043(4) 0.062(5) 0.046(4) 0.011(4) -0.001(3) -0.009(4)
O14 0.057(5) 0.052(4) 0.042(4) 0.008(3) 0.002(3) -0.013(4)
O15 0.061(5) 0.050(4) 0.043(4) 0.007(3) 0.001(4) 0.001(4)
O16 0.042(4) 0.051(4) 0.042(4) 0.005(3) 0.006(3) 0.002(3)
O17 0.065(6) 0.097(8) 0.089(7) -0.004(6) 0.020(5) 0.003(5)
O18 0.094(8) 0.090(8) 0.070(6) -0.013(5) 0.012(6) 0.003(6)
O19 0.053(4) 0.063(5) 0.043(4) 0.007(3) 0.006(3) -0.001(4)
O20 0.048(4) 0.062(5) 0.040(4) 0.005(3) 0.005(3) 0.000(4)
O21 0.050(4) 0.074(5) 0.031(4) 0.002(3) 0.003(3) -0.008(4)
O22 0.079(6) 0.075(6) 0.037(4) -0.009(4) 0.011(4) -0.002(5)
O23 0.048(4) 0.106(6) 0.045(4) 0.013(4) 0.020(3) 0.026(4)
O24 0.055(4) 0.102(6) 0.041(4) 0.013(4) 0.020(3) 0.030(4)
O25 0.032(3) 0.083(5) 0.046(4) 0.007(4) 0.003(3) 0.000(3)
O26 0.037(3) 0.076(5) 0.038(4) 0.010(3) 0.001(3) 0.007(3)
O27 0.034(3) 0.060(4) 0.034(3) -0.002(3) 0.001(3) -0.009(3)
O28 0.038(4) 0.060(4) 0.035(4) 0.001(3) 0.002(3) -0.010(3)
O29 0.029(3) 0.075(5) 0.030(3) 0.010(3) -0.001(3) -0.011(3)
O30 0.032(3) 0.067(5) 0.027(3) -0.001(3) -0.004(3) 0.003(3)
O31 0.028(3) 0.063(4) 0.035(3) 0.001(3) 0.003(3) 0.007(3)
O32 0.029(3) 0.060(4) 0.029(3) -0.001(3) -0.001(3) 0.006(3)
O33 0.036(3) 0.051(4) 0.031(3) 0.003(3) 0.007(3) 0.004(3)
O34 0.040(4) 0.053(4) 0.029(3) 0.001(3) 0.003(3) 0.000(3)
O35 0.025(3) 0.066(4) 0.034(3) 0.006(3) 0.001(3) -0.001(3)
O36 0.031(3) 0.062(4) 0.035(3) 0.002(3) 0.006(3) 0.007(3)
O37 0.027(3) 0.054(4) 0.033(3) 0.003(3) 0.001(3) -0.008(3)
O38 0.025(3) 0.064(4) 0.028(3) 0.001(3) -0.002(2) -0.005(3)
O39 0.036(3) 0.059(4) 0.032(3) 0.004(3) 0.004(3) -0.004(3)
O40 0.029(3) 0.079(5) 0.028(3) 0.007(3) -0.001(3) -0.001(3)
N1 0.046(5) 0.075(7) 0.048(5) 0.007(5) 0.011(4) 0.018(5)
N2 0.045(5) 0.060(6) 0.039(5) -0.004(4) -0.002(4) 0.008(4)
N3 0.048(5) 0.078(7) 0.047(5) 0.005(5) 0.013(4) 0.020(5)
N4 0.059(6) 0.064(6) 0.055(6) 0.000(5) 0.018(5) 0.018(5)
N5 0.036(4) 0.085(7) 0.039(5) 0.010(5) 0.008(4) 0.005(5)
N6 0.038(4) 0.078(6) 0.031(4) -0.003(4) 0.004(4) 0.011(4)
N7 0.034(4) 0.066(5) 0.031(4) 0.010(3) 0.006(3) 0.006(4)
N8 0.026(3) 0.064(4) 0.025(3) 0.007(3) -0.003(3) 0.008(3)
C1 0.051(7) 0.118(13) 0.049(7) 0.017(7) -0.011(6) 0.028(8)
C2 0.055(8) 0.16(2) 0.067(10) 0.046(12) 0.000(7) 0.051(11)
C3 0.116(16) 0.119(16) 0.068(11) 0.016(10) 0.017(10) 0.065(13)
C4 0.120(15) 0.102(13) 0.055(9) 0.015(8) 0.004(9) 0.066(11)
C5 0.19(3) 0.073(12) 0.118(17) 0.004(11) 0.041(17) 0.065(15)
C6 0.21(3) 0.072(12) 0.120(19) -0.007(12) 0.004(19) 0.048(16)
C7 0.135(17) 0.055(8) 0.093(13) -0.011(8) 0.004(12) 0.018(10)
C8 0.16(2) 0.064(10) 0.092(13) -0.006(9) -0.003(14) -0.025(12)
C9 0.096(12) 0.081(11) 0.090(12) -0.009(9) 0.000(10) -0.032(10)
C10 0.059(7) 0.063(8) 0.069(8) -0.002(6) 0.011(6) -0.006(6)
C11 0.083(9) 0.047(6) 0.051(7) 0.001(5) 0.024(6) 0.011(6)
C12 0.086(10) 0.069(8) 0.051(7) 0.008(6) 0.022(7) 0.031(7)
C13 0.042(6) 0.101(11) 0.080(10) 0.015(8) 0.001(6) 0.025(7)
C14 0.043(7) 0.129(16) 0.089(12) 0.033(11) -0.011(7) 0.020(9)
C15 0.086(13) 0.110(16) 0.16(2) 0.045(15) 0.055(14) 0.047(12)
C16 0.066(9) 0.101(12) 0.089(11) 0.014(9) 0.023(8) 0.038(9)
C17 0.102(14) 0.083(11) 0.121(15) 0.008(11) 0.044(12) 0.053(11)
C18 0.115(16) 0.083(12) 0.100(14) -0.014(10) 0.005(12) 0.044(11)
C19 0.101(13) 0.082(11) 0.090(11) -0.017(9) 0.027(10) 0.029(9)
C20 0.113(16) 0.084(12) 0.141(19) -0.041(12) 0.024(14) 0.015(11)
C21 0.100(13) 0.081(11) 0.115(14) -0.041(10) 0.010(11) 0.018(10)
C22 0.060(8) 0.077(9) 0.066(8) -0.012(7) 0.003(7) 0.008(7)
C23 0.068(8) 0.072(8) 0.042(6) 0.006(5) 0.016(6) 0.025(6)
C24 0.066(8) 0.075(8) 0.046(6) 0.008(6) 0.017(6) 0.027(6)
C25 0.051(7) 0.088(9) 0.049(7) 0.011(6) 0.015(6) 0.002(6)
C26 0.049(7) 0.105(11) 0.048(7) 0.020(7) 0.009(6) -0.004(7)
C27 0.056(8) 0.112(12) 0.062(9) 0.027(8) 0.025(7) 0.017(8)
C28 0.037(5) 0.114(11) 0.018(5) 0.014(5) -0.005(4) 0.012(6)
C29 0.063(8) 0.106(12) 0.056(8) 0.020(7) 0.031(7) 0.021(8)
C30 0.056(7) 0.154(15) 0.014(5) -0.004(6) -0.005(5) 0.039(9)
C31 0.046(6) 0.099(10) 0.028(5) -0.004(5) 0.004(5) 0.014(6)
C32 0.053(7) 0.123(13) 0.037(6) -0.016(7) 0.000(5) 0.011(8)
C33 0.054(7) 0.097(10) 0.043(7) -0.006(6) 0.002(5) 0.000(7)
C34 0.052(6) 0.079(8) 0.038(6) -0.014(5) 0.007(5) 0.008(6)
C35 0.040(5) 0.086(8) 0.031(5) 0.008(5) 0.007(4) 0.021(6)
C36 0.036(5) 0.091(9) 0.028(5) 0.007(5) 0.007(4) 0.021(5)
C37 0.043(6) 0.077(8) 0.038(5) 0.005(5) 0.011(5) -0.011(5)
C38 0.062(7) 0.076(8) 0.049(7) 0.022(6) 0.012(6) -0.005(6)
C39 0.067(8) 0.092(10) 0.045(7) 0.033(6) 0.020(6) 0.017(7)
C40 0.036(5) 0.078(6) 0.029(5) 0.015(4) 0.000(4) 0.015(4)
C41 0.040(6) 0.124(13) 0.036(6) 0.010(6) 0.006(5) 0.025(7)
C42 0.030(5) 0.122(12) 0.033(6) -0.009(6) -0.006(4) 0.011(6)
C43 0.031(4) 0.083(7) 0.039(5) -0.009(5) 0.001(4) 0.012(5)
C44 0.035(5) 0.098(10) 0.046(6) -0.022(6) 0.006(5) 0.008(6)
C45 0.034(5) 0.061(7) 0.066(8) -0.011(6) 0.005(5) -0.005(5)
C46 0.030(4) 0.065(5) 0.025(4) 0.005(4) -0.010(3) 0.006(4)
C47 0.030(4) 0.070(5) 0.020(3) 0.006(3) -0.003(3) 0.013(4)
C48 0.031(4) 0.070(5) 0.030(4) 0.005(4) -0.001(3) 0.012(4)
C49 0.050(6) 0.071(8) 0.030(5) 0.014(5) 0.001(5) 0.003(5)
C50 0.068(8) 0.066(8) 0.048(7) 0.010(6) -0.010(6) 0.009(6)
C51 0.078(9) 0.063(7) 0.047(7) -0.015(6) 0.002(6) 0.016(7)
C52 0.18(2) 0.103(15) 0.098(14) -0.036(12) 0.023(14) 0.050(15)
C53 0.051(6) 0.063(7) 0.046(6) 0.000(5) 0.010(5) 0.009(5)
C54 0.068(8) 0.067(8) 0.081(10) -0.012(7) 0.010(7) 0.019(7)
C55 0.041(5) 0.057(6) 0.030(5) -0.002(4) -0.001(4) 0.001(5)
C56 0.111(13) 0.146(16) 0.028(6) 0.007(7) 0.020(7) 0.067(12)
C57 0.035(5) 0.057(6) 0.047(6) 0.009(5) 0.006(5) -0.001(4)
C58 0.048(7) 0.088(10) 0.077(9) 0.031(8) -0.011(6) -0.023(7)
C59 0.055(6) 0.073(8) 0.030(5) 0.003(5) 0.002(5) -0.017(6)
C60 0.102(12) 0.078(9) 0.040(7) -0.007(6) -0.003(7) -0.017(8)
C61 0.077(9) 0.069(8) 0.055(7) -0.011(6) 0.033(7) -0.016(7)
C62 0.085(10) 0.101(12) 0.051(8) -0.010(7) 0.006(7) -0.026(9)
C63 0.058(6) 0.081(8) 0.016(5) 0.005(5) -0.002(4) -0.008(6)
C64 0.173(19) 0.079(10) 0.029(6) 0.018(6) -0.002(8) -0.036(11)
C65 0.036(4) 0.080(5) 0.038(4) 0.007(4) -0.010(4) 0.003(4)
C66 0.048(7) 0.132(12) 0.062(8) 0.021(8) 0.007(6) 0.021(7)
C67 0.043(5) 0.043(5) 0.040(5) -0.002(4) -0.003(5) -0.010(4)
C68 0.138(18) 0.090(13) 0.109(15) 0.006(11) -0.020(13) -0.046(13)
C69 0.059(5) 0.112(7) 0.047(5) 0.011(5) 0.025(4) 0.035(5)
C70 0.107(11) 0.170(14) 0.079(9) 0.034(10) 0.054(8) 0.070(10)
C77 0.062(7) 0.077(8) 0.030(5) 0.001(5) 0.001(5) -0.022(6)
C78 0.093(11) 0.075(9) 0.060(8) 0.001(7) 0.019(7) -0.036(8)
Pb2 0.0395(2) 0.0676(3) 0.0459(3) 0.01016(19) -0.00285(19) -0.00955(19)
Pb1 0.0329(2) 0.0570(3) 0.0353(2) 0.00334(16) 0.00102(17) 0.00233(15)
O41 0.102(15) 0.142(19) 0.139(18) -0.017(15) 0.054(14) -0.010(14)
N9 0.050(9) 0.122(15) 0.116(14) -0.018(11) 0.047(9) -0.020(9)
C71 0.039(11) 0.14(2) 0.097(17) -0.030(16) 0.025(12) -0.012(13)
C72 0.053(13) 0.13(2) 0.15(2) 0.015(18) 0.045(14) -0.003(14)
C73 0.058(10) 0.123(15) 0.113(15) -0.024(12) 0.048(11) -0.018(10)
O42 0.077(11) 0.099(13) 0.061(10) -0.020(9) 0.011(9) -0.014(10)
N10 0.095(12) 0.096(12) 0.077(11) -0.010(10) 0.029(9) 0.000(10)
C74 0.090(12) 0.095(13) 0.074(11) -0.008(10) 0.028(10) -0.005(10)
C75 0.092(17) 0.115(19) 0.098(17) -0.007(16) 0.029(15) 0.023(16)
C76 0.114(18) 0.105(18) 0.079(16) -0.017(15) 0.004(15) -0.013(16)

loop_
_atom_type_symbol
_atom_type_description
_atom_type_scat_dispersion_real
_atom_type_scat_dispersion_imag
_atom_type_scat_source
C C 0.0181 0.0091 'International Tables Vol C Tables 4.2.6.8 and 6.1.1.4'
H H 0.0000 0.0000 'International Tables Vol C Tables 4.2.6.8 and 6.1.1.4'
N N 0.0311 0.0180 'International Tables Vol C Tables 4.2.6.8 and 6.1.1.4'
O O 0.0492 0.0322 'International Tables Vol C Tables 4.2.6.8 and 6.1.1.4'
Pb Pb -4.0753 8.5060 'International Tables Vol C Tables 4.2.6.8 and 6.1.1.4'
Ti Ti 0.2191 1.8069 'International Tables Vol C Tables 4.2.6.8 and 6.1.1.4'

loop_
_geom_angle_atom_site_label_1
_geom_angle_atom_site_label_2
_geom_angle_atom_site_label_3
_geom_angle
_geom_angle_site_symmetry_1
_geom_angle_site_symmetry_3
_geom_angle_publ_flag
O1 Ti1 O2 95.6(3) . . ?
O1 Ti1 O3 92.0(3) . . ?
O1 Ti1 O5 174.0(3) . . ?
O1 Ti1 O7 90.7(3) . . ?
O2 Ti1 O3 97.0(3) . . ?
O2 Ti1 O5 89.7(3) . . ?
O2 Ti1 O7 173.5(3) . . ?
O3 Ti1 O5 84.5(3) . . ?
O3 Ti1 O7 84.4(3) . . ?
O5 Ti1 O7 84.1(3) . . ?
O38 Ti1 O1 96.2(3) . . ?
O38 Ti1 O2 91.0(3) . . ?
O38 Ti1 O3 168.0(3) . . ?
O38 Ti1 O5 86.6(3) . . ?
O38 Ti1 O7 86.7(3) . . ?
O8 Ti2 O6 83.2(3) . . ?
O9 Ti2 O6 83.6(3) . . ?
O9 Ti2 O8 83.6(3) . . ?
O33 Ti2 O6 89.3(3) . . ?
O33 Ti2 O8 172.6(3) . . ?
O33 Ti2 O9 95.1(3) . . ?
O34 Ti2 O6 175.0(3) . . ?
O34 Ti2 O8 92.5(3) . . ?
O34 Ti2 O9 93.4(3) . . ?
O34 Ti2 O33 94.9(3) . . ?
O38 Ti2 O6 87.8(3) . . ?
O38 Ti2 O8 86.6(3) . . ?
O38 Ti2 O9 167.6(3) . . ?
O38 Ti2 O33 93.7(3) . . ?
O38 Ti2 O34 94.6(3) . . ?
O12 Ti3 O14 84.4(4) . . ?
O12 Ti3 O15 85.1(3) . . ?
O15 Ti3 O14 80.5(3) . . ?
O28 Ti3 O12 97.1(3) . . ?
O28 Ti3 O14 89.0(3) . . ?
O28 Ti3 O15 169.0(3) . . ?
O28 Ti3 O34 97.3(3) . . ?
O28 Ti3 O39 85.4(3) . . ?
O34 Ti3 O12 95.8(4) . . ?
O34 Ti3 O14 173.6(3) . . ?
O34 Ti3 O15 93.2(3) . . ?
O34 Ti3 O39 95.3(3) . . ?
O39 Ti3 O12 168.2(3) . . ?
O39 Ti3 O14 84.1(3) . . ?
O39 Ti3 O15 90.4(3) . . ?
O16 Ti4 N7 75.1(3) . . ?
O16 Ti4 N8 83.7(3) . . ?
O32 Ti4 O16 163.2(3) . . ?
O32 Ti4 O33 99.5(3) . . ?
O32 Ti4 O39 95.4(3) . . ?
O32 Ti4 N7 90.8(3) . . ?
O32 Ti4 N8 83.3(3) . . ?
O33 Ti4 O16 91.6(3) . . ?
O33 Ti4 O39 101.3(3) . . ?
O33 Ti4 N7 160.4(3) . . ?
O33 Ti4 N8 91.6(3) . . ?
O39 Ti4 O16 94.8(3) . . ?
O39 Ti4 N7 94.2(3) . . ?
O39 Ti4 N8 167.0(3) . . ?
N8 Ti4 N7 72.9(3) . . ?
O13 Ti5 O39 85.0(3) . . ?
O28 Ti5 O13 86.0(3) . . ?
O28 Ti5 O39 75.0(3) . . ?
O29 Ti5 O13 94.1(3) . . ?
O29 Ti5 O28 98.8(3) . . ?
O29 Ti5 O37 83.4(3) . . ?
O29 Ti5 O39 173.8(3) . . ?
O29 Ti5 O40 97.3(3) . . ?
O37 Ti5 O13 177.1(3) . . ?
O37 Ti5 O28 92.9(3) . . ?
O37 Ti5 O39 97.3(3) . . ?
O37 Ti5 O40 96.4(3) . . ?
O40 Ti5 O13 85.4(3) . . ?
O40 Ti5 O28 162.2(3) . . ?
O40 Ti5 O39 88.7(3) . . ?
O23 Ti6 N5 76.1(4) . . ?
O23 Ti6 N6 84.2(3) . . ?
O31 Ti6 O23 87.4(3) . . ?
O31 Ti6 O32 90.7(3) . . ?
O31 Ti6 N5 161.8(4) . . ?
O31 Ti6 N6 99.7(4) . . ?
O32 Ti6 O23 164.0(4) . . ?
O32 Ti6 N5 103.1(3) . . ?
O32 Ti6 N6 80.5(3) . . ?
O40 Ti6 O23 99.8(4) . . ?
O40 Ti6 O31 105.7(3) . . ?
O40 Ti6 O32 95.9(3) . . ?
O40 Ti6 N5 84.9(4) . . ?
O40 Ti6 N6 154.4(4) . . ?
N6 Ti6 N5 71.5(4) . . ?
O24 Ti7 N3 75.2(3) . . ?
O24 Ti7 N4 83.3(4) . . ?
O30 Ti7 O24 97.8(4) . . ?
O30 Ti7 O31 105.9(3) . . ?
O30 Ti7 O36 95.7(3) . . ?
O30 Ti7 N3 87.2(4) . . ?
O30 Ti7 N4 158.0(4) . . ?
O31 Ti7 O24 86.0(3) . . ?
O31 Ti7 O36 93.4(3) . . ?
O31 Ti7 N3 158.6(3) . . ?
O31 Ti7 N4 96.1(4) . . ?
O36 Ti7 O24 166.1(4) . . ?
O36 Ti7 N3 102.4(3) . . ?
O36 Ti7 N4 83.0(4) . . ?
N4 Ti7 N3 71.8(4) . . ?
O25 Ti8 O35 84.4(3) . . ?
O27 Ti8 O25 85.7(3) . . ?
O27 Ti8 O35 75.5(3) . . ?
O29 Ti8 O25 95.1(3) . . ?
O29 Ti8 O27 96.7(3) . . ?
O29 Ti8 O30 98.5(3) . . ?
O29 Ti8 O35 172.3(3) . . ?
O29 Ti8 O37 83.4(3) . . ?
O30 Ti8 O25 85.9(3) . . ?
O30 Ti8 O27 163.2(3) . . ?
O30 Ti8 O35 89.1(3) . . ?
O37 Ti8 O25 177.6(4) . . ?
O37 Ti8 O27 92.6(3) . . ?
O37 Ti8 O30 96.1(3) . . ?
O37 Ti8 O35 96.9(3) . . ?
O2 Ti9 O19 92.5(3) . . ?
O2 Ti9 O35 101.6(3) . . ?
O2 Ti9 N1 157.7(4) . . ?
O2 Ti9 N2 89.4(3) . . ?
O19 Ti9 N1 74.8(3) . . ?
O19 Ti9 N2 86.4(3) . . ?
O35 Ti9 O19 93.0(3) . . ?
O35 Ti9 N1 97.3(4) . . ?
O35 Ti9 N2 169.0(3) . . ?
O36 Ti9 O2 99.9(3) . . ?
O36 Ti9 O19 163.6(3) . . ?
O36 Ti9 O35 95.1(3) . . ?
O36 Ti9 N1 90.0(3) . . ?
O36 Ti9 N2 82.9(3) . . ?
N1 Ti9 N2 71.9(4) . . ?
O1 Ti10 O20 92.3(3) . . ?
O1 Ti10 O21 97.4(3) . . ?
O1 Ti10 O26 173.3(3) . . ?
O1 Ti10 O35 96.0(3) . . ?
O20 Ti10 O26 81.1(3) . . ?
O21 Ti10 O20 86.4(3) . . ?
O21 Ti10 O26 83.2(3) . . ?
O27 Ti10 O1 96.9(3) . . ?
O27 Ti10 O20 170.5(3) . . ?
O27 Ti10 O21 94.7(3) . . ?
O27 Ti10 O26 89.7(3) . . ?
O27 Ti10 O35 85.1(3) . . ?
O35 Ti10 O20 91.5(3) . . ?
O35 Ti10 O21 166.5(3) . . ?
O35 Ti10 O26 83.4(3) . . ?
Ti1 O1 Pb2 99.4(3) . . ?
Ti10 O1 Ti1 146.0(4) . . ?
Ti10 O1 Pb2 95.1(3) . . ?
Ti1 O2 Pb1 107.4(3) . . ?
Ti9 O2 Ti1 135.0(4) . . ?
Ti9 O2 Pb1 98.7(3) . . ?
C61 O3 Ti1 144.3(7) . . ?
C57 O5 Ti1 135.7(7) . . ?
C57 O6 Ti2 132.7(7) . . ?
C55 O7 Ti1 134.0(6) . . ?
C55 O8 Ti2 136.6(7) . . ?
C53 O9 Ti2 142.5(7) . . ?
C51 O11 Pb2 132.5(9) . . ?
C51 O12 Ti3 129.6(8) . . ?
C77 O13 Ti5 127.5(8) . . ?
C77 O14 Ti3 125.0(8) . . ?
C49 O15 Ti3 131.5(8) . . ?
C49 O16 Ti4 132.6(7) . . ?
C67 O17 Pb1 92.5(7) . . ?
C67 O18 Pb1 95.8(8) . . ?
C63 O19 Ti9 135.2(8) . . ?
C63 O20 Ti10 130.2(7) . . ?
C59 O21 Ti10 130.1(7) . . ?
C59 O22 Pb2 132.3(8) . . ?
C69 O23 Ti6 132.1(8) . . ?
C69 O24 Ti7 134.5(8) . . ?
C65 O25 Ti8 127.8(7) . . ?
C65 O26 Ti10 125.8(7) . . ?
Ti8 O27 Pb2 116.3(3) . . ?
Ti10 O27 Ti8 105.5(4) . . ?
Ti10 O27 Pb2 101.1(3) . . ?
Ti3 O28 Ti5 105.5(3) . . ?
Ti3 O28 Pb2 102.4(3) . . ?
Ti5 O28 Pb2 116.7(3) . . ?
Ti5 O29 Ti8 97.6(3) . . ?
Ti7 O30 Ti8 136.8(4) . . ?
Ti6 O31 Ti7 134.2(4) . . ?
Ti6 O31 Pb1 103.7(3) . . ?
Ti7 O31 Pb1 101.7(3) . . ?
Ti4 O32 Ti6 142.7(4) . . ?
Ti4 O32 Pb1 96.9(3) . . ?
Ti6 O32 Pb1 102.5(3) . . ?
Ti2 O33 Pb1 106.2(3) . . ?
Ti4 O33 Ti2 135.1(4) . . ?
Ti4 O33 Pb1 99.5(3) . . ?
Ti2 O34 Pb2 100.6(3) . . ?
Ti3 O34 Ti2 147.0(4) . . ?
Ti3 O34 Pb2 93.0(3) . . ?
Ti9 O35 Ti8 129.9(3) . . ?
Ti9 O35 Ti10 125.7(4) . . ?
Ti10 O35 Ti8 92.9(3) . . ?
Ti7 O36 Pb1 101.1(3) . . ?
Ti9 O36 Ti7 143.7(4) . . ?
Ti9 O36 Pb1 98.1(3) . . ?
Ti5 O37 Pb1 126.7(3) . . ?
Ti8 O37 Ti5 95.6(3) . . ?
Ti8 O37 Pb1 127.5(3) . . ?
Ti1 O38 Ti2 139.8(4) . . ?
Ti1 O38 Pb2 97.5(2) . . ?
Ti2 O38 Pb2 99.9(3) . . ?
Ti3 O39 Ti5 93.0(3) . . ?
Ti4 O39 Ti3 125.5(4) . . ?
Ti4 O39 Ti5 130.5(4) . . ?
Ti6 O40 Ti5 137.4(4) . . ?
C1 N1 Ti9 125.1(11) . . ?
C1 N1 C12 117.4(12) . . ?
C12 N1 Ti9 117.5(8) . . ?
C10 N2 Ti9 125.1(9) . . ?
C10 N2 C11 116.0(11) . . ?
C11 N2 Ti9 117.8(8) . . ?
C13 N3 Ti7 124.2(10) . . ?
C13 N3 C24 118.5(12) . . ?
C24 N3 Ti7 116.9(8) . . ?
C22 N4 Ti7 125.9(9) . . ?
C22 N4 C23 117.8(12) . . ?
C23 N4 Ti7 116.2(9) . . ?
C25 N5 Ti6 124.0(8) . . ?
C25 N5 C36 118.9(10) . . ?
C36 N5 Ti6 116.7(8) . . ?
C34 N6 Ti6 124.3(8) . . ?
C34 N6 C35 118.8(10) . . ?
C35 N6 Ti6 116.5(8) . . ?
C37 N7 Ti4 125.0(7) . . ?
C37 N7 C48 119.3(9) . . ?
C48 N7 Ti4 115.5(7) . . ?
C46 N8 Ti4 124.9(6) . . ?
C46 N8 C47 119.3(8) . . ?
C47 N8 Ti4 115.4(6) . . ?
N1 C1 H1 120.3 . . ?
N1 C1 C2 119.5(18) . . ?
C2 C1 H1 120.3 . . ?
C1 C2 H2 119.2 . . ?
C3 C2 C1 121.7(16) . . ?
C3 C2 H2 119.2 . . ?
C2 C3 H3 120.8 . . ?
C4 C3 C2 118.4(17) . . ?
C4 C3 H3 120.8 . . ?
C3 C4 C5 124.7(18) . . ?
C3 C4 C12 120(2) . . ?
C12 C4 C5 115.5(19) . . ?
C4 C5 H5 118.5 . . ?
C6 C5 C4 123.1(19) . . ?
C6 C5 H5 118.5 . . ?
C5 C6 H6 119.6 . . ?
C5 C6 C7 121(2) . . ?
C7 C6 H6 119.6 . . ?
C6 C7 C8 123(2) . . ?
C11 C7 C6 123(2) . . ?
C11 C7 C8 114.4(16) . . ?
C7 C8 H8 120.0 . . ?
C9 C8 C7 119.9(16) . . ?
C9 C8 H8 120.0 . . ?
C8 C9 H9 120.5 . . ?
C10 C9 C8 119.1(17) . . ?
C10 C9 H9 120.5 . . ?
N2 C10 C9 123.3(15) . . ?
N2 C10 H10 118.4 . . ?
C9 C10 H10 118.4 . . ?
N2 C11 C7 127.1(15) . . ?
N2 C11 C12 114.9(11) . . ?
C7 C11 C12 117.9(14) . . ?
N1 C12 C4 123.0(16) . . ?
N1 C12 C11 117.2(11) . . ?
C4 C12 C11 119.8(16) . . ?
N3 C13 H13 119.0 . . ?
N3 C13 C14 122.0(17) . . ?
C14 C13 H13 119.0 . . ?
C13 C14 H14 120.4 . . ?
C15 C14 C13 119.3(17) . . ?
C15 C14 H14 120.4 . . ?
C14 C15 H15 119.6 . . ?
C14 C15 C16 120.9(16) . . ?
C16 C15 H15 119.6 . . ?
C15 C16 C17 125.5(16) . . ?
C15 C16 C24 115.6(17) . . ?
C24 C16 C17 118.9(17) . . ?
C16 C17 H17 118.8 . . ?
C18 C17 C16 122.3(16) . . ?
C18 C17 H17 118.8 . . ?
C17 C18 H18 119.4 . . ?
C17 C18 C19 121.1(18) . . ?
C19 C18 H18 119.4 . . ?
C20 C19 C18 124.0(18) . . ?
C23 C19 C18 118.5(18) . . ?
C23 C19 C20 117.4(15) . . ?
C19 C20 H20 120.5 . . ?
C21 C20 C19 119.0(18) . . ?
C21 C20 H20 120.5 . . ?
C20 C21 H21 119.6 . . ?
C20 C21 C22 120.8(19) . . ?
C22 C21 H21 119.6 . . ?
N4 C22 C21 122.2(14) . . ?
N4 C22 H22 118.9 . . ?
C21 C22 H22 118.9 . . ?
N4 C23 C19 122.6(14) . . ?
C24 C23 N4 116.8(12) . . ?
C24 C23 C19 120.6(13) . . ?
N3 C24 C16 123.8(14) . . ?
N3 C24 C23 117.7(11) . . ?
C23 C24 C16 118.5(14) . . ?
N5 C25 H25 118.9 . . ?
N5 C25 C26 122.1(13) . . ?
C26 C25 H25 118.9 . . ?
C25 C26 H26 120.3 . . ?
C27 C26 C25 119.3(14) . . ?
C27 C26 H26 120.3 . . ?
C26 C27 H27 119.9 . . ?
C26 C27 C28 120.3(13) . . ?
C28 C27 H27 119.9 . . ?
C27 C28 C29 125.4(12) . . ?
C27 C28 C36 117.7(11) . . ?
C29 C28 C36 117.0(13) . . ?
C28 C29 H29 118.4 . . ?
C30 C29 C28 123.2(12) . . ?
C30 C29 H29 118.4 . . ?
C29 C30 H30 119.8 . . ?
C29 C30 C31 120.3(11) . . ?
C31 C30 H30 119.8 . . ?
C32 C31 C30 125.1(12) . . ?
C32 C31 C35 116.5(12) . . ?
C35 C31 C30 118.4(13) . . ?
C31 C32 H32 119.9 . . ?
C33 C32 C31 120.2(12) . . ?
C33 C32 H32 119.9 . . ?
C32 C33 H33 120.4 . . ?
C32 C33 C34 119.1(14) . . ?
C34 C33 H33 120.4 . . ?
N6 C34 C33 122.8(13) . . ?
N6 C34 H34 118.6 . . ?
C33 C34 H34 118.6 . . ?
N6 C35 C31 122.5(13) . . ?
N6 C35 C36 118.9(10) . . ?
C36 C35 C31 118.6(11) . . ?
N5 C36 C28 121.3(12) . . ?
N5 C36 C35 116.0(10) . . ?
C35 C36 C28 122.5(10) . . ?
N7 C37 H37 118.3 . . ?
N7 C37 C38 123.3(11) . . ?
C38 C37 H37 118.3 . . ?
C37 C38 H38 121.0 . . ?
C39 C38 C37 117.9(12) . . ?
C39 C38 H38 121.0 . . ?
C38 C39 H39 119.6 . . ?
C38 C39 C40 120.7(10) . . ?
C40 C39 H39 119.6 . . ?
C39 C40 C41 124.6(11) . . ?
C48 C40 C39 116.6(10) . . ?
C48 C40 C41 118.8(12) . . ?
C40 C41 H41 118.9 . . ?
C42 C41 C40 122.2(11) . . ?
C42 C41 H41 118.9 . . ?
C41 C42 H42 119.7 . . ?
C41 C42 C43 120.7(11) . . ?
C43 C42 H42 119.7 . . ?
C44 C43 C42 123.1(10) . . ?
C44 C43 C47 119.2(10) . . ?
C47 C43 C42 117.7(11) . . ?
C43 C44 H44 120.8 . . ?
C45 C44 C43 118.4(10) . . ?
C45 C44 H44 120.8 . . ?
C44 C45 H45 120.2 . . ?
C44 C45 C46 119.6(11) . . ?
C46 C45 H45 120.2 . . ?
N8 C46 C45 122.1(10) . . ?
N8 C46 H46 119.0 . . ?
C45 C46 H46 119.0 . . ?
N8 C47 C43 121.4(9) . . ?
N8 C47 C48 117.8(8) . . ?
C48 C47 C43 120.7(9) . . ?
N7 C48 C40 122.0(10) . . ?
N7 C48 C47 118.2(9) . . ?
C40 C48 C47 119.9(9) . . ?
O15 C49 O16 123.8(10) . . ?
O15 C49 C50 119.3(12) . . ?
O16 C49 C50 116.9(10) . . ?
C49 C50 H50A 109.5 . . ?
C49 C50 H50B 109.5 . . ?
C49 C50 H50C 109.5 . . ?
H50A C50 H50B 109.5 . . ?
H50A C50 H50C 109.5 . . ?
H50B C50 H50C 109.5 . . ?
O11 C51 O12 124.8(12) . . ?
O11 C51 C52 122.5(13) . . ?
O12 C51 C52 112.7(13) . . ?
C51 C52 H52A 109.5 . . ?
C51 C52 H52B 109.5 . . ?
C51 C52 H52C 109.5 . . ?
H52A C52 H52B 109.5 . . ?
H52A C52 H52C 109.5 . . ?
H52B C52 H52C 109.5 . . ?
O9 C53 C54 118.1(10) . . ?
O10 C53 O9 121.5(11) . . ?
O10 C53 C54 120.4(12) . . ?
C53 C54 H54A 109.5 . . ?
C53 C54 H54B 109.5 . . ?
C53 C54 H54C 109.5 . . ?
H54A C54 H54B 109.5 . . ?
H54A C54 H54C 109.5 . . ?
H54B C54 H54C 109.5 . . ?
O7 C55 O8 124.1(9) . . ?
O7 C55 C56 118.3(10) . . ?
O8 C55 C56 117.6(10) . . ?
C55 C56 H56A 109.5 . . ?
C55 C56 H56B 109.5 . . ?
C55 C56 H56C 109.5 . . ?
H56A C56 H56B 109.5 . . ?
H56A C56 H56C 109.5 . . ?
H56B C56 H56C 109.5 . . ?
O5 C57 O6 126.6(10) . . ?
O5 C57 C58 117.9(10) . . ?
O6 C57 C58 115.5(10) . . ?
C57 C58 H58A 109.5 . . ?
C57 C58 H58B 109.5 . . ?
C57 C58 H58C 109.5 . . ?
H58A C58 H58B 109.5 . . ?
H58A C58 H58C 109.5 . . ?
H58B C58 H58C 109.5 . . ?
O21 C59 C60 118.0(12) . . ?
O22 C59 O21 124.9(10) . . ?
O22 C59 C60 117.0(13) . . ?
C59 C60 H60A 109.5 . . ?
C59 C60 H60B 109.5 . . ?
C59 C60 H60C 109.5 . . ?
H60A C60 H60B 109.5 . . ?
H60A C60 H60C 109.5 . . ?
H60B C60 H60C 109.5 . . ?
O3 C61 C62 121.2(11) . . ?
O4 C61 O3 123.1(11) . . ?
O4 C61 C62 115.7(12) . . ?
C61 C62 H62A 109.5 . . ?
C61 C62 H62B 109.5 . . ?
C61 C62 H62C 109.5 . . ?
H62A C62 H62B 109.5 . . ?
H62A C62 H62C 109.5 . . ?
H62B C62 H62C 109.5 . . ?
O19 C63 C64 115.5(12) . . ?
O20 C63 O19 124.6(10) . . ?
O20 C63 C64 119.9(10) . . ?
C63 C64 H64A 109.5 . . ?
C63 C64 H64B 109.5 . . ?
C63 C64 H64C 109.5 . . ?
H64A C64 H64B 109.5 . . ?
H64A C64 H64C 109.5 . . ?
H64B C64 H64C 109.5 . . ?
O25 C65 C66 116.3(11) . . ?
O26 C65 O25 126.4(10) . . ?
O26 C65 C66 117.2(10) . . ?
C65 C66 H66A 109.5 . . ?
C65 C66 H66B 109.5 . . ?
C65 C66 H66C 109.5 . . ?
H66A C66 H66B 109.5 . . ?
H66A C66 H66C 109.5 . . ?
H66B C66 H66C 109.5 . . ?
O17 C67 C68 113.0(14) . . ?
O18 C67 O17 123.4(11) . . ?
O18 C67 C68 123.6(15) . . ?
C67 C68 H68A 109.5 . . ?
C67 C68 H68B 109.5 . . ?
C67 C68 H68C 109.5 . . ?
H68A C68 H68B 109.5 . . ?
H68A C68 H68C 109.5 . . ?
H68B C68 H68C 109.5 . . ?
O23 C69 C70 116.4(12) . . ?
O24 C69 O23 125.8(10) . . ?
O24 C69 C70 117.6(12) . . ?
C69 C70 H70A 109.5 . . ?
C69 C70 H70B 109.5 . . ?
C69 C70 H70C 109.5 . . ?
H70A C70 H70B 109.5 . . ?
H70A C70 H70C 109.5 . . ?
H70B C70 H70C 109.5 . . ?
O13 C77 O14 126.8(11) . . ?
O13 C77 C78 116.9(13) . . ?
O14 C77 C78 116.3(13) . . ?
C77 C78 H78A 109.5 . . ?
C77 C78 H78B 109.5 . . ?
C77 C78 H78C 109.5 . . ?
H78A C78 H78B 109.5 . . ?
H78A C78 H78C 109.5 . . ?
H78B C78 H78C 109.5 . . ?
O1 Pb2 O34 121.5(2) . . ?
O1 Pb2 O38 61.5(2) . . ?
O11 Pb2 O1 149.1(3) . . ?
O11 Pb2 O22 75.4(3) . . ?
O11 Pb2 O34 78.5(3) . . ?
O11 Pb2 O38 134.9(4) . . ?
O22 Pb2 O1 78.3(3) . . ?
O22 Pb2 O34 150.6(3) . . ?
O22 Pb2 O38 136.6(3) . . ?
O27 Pb2 O1 62.9(2) . . ?
O27 Pb2 O11 122.1(4) . . ?
O27 Pb2 O22 72.5(3) . . ?
O27 Pb2 O34 134.3(2) . . ?
O27 Pb2 O38 100.6(2) . . ?
O28 Pb2 O1 135.3(2) . . ?
O28 Pb2 O11 73.4(3) . . ?
O28 Pb2 O22 120.5(3) . . ?
O28 Pb2 O27 83.4(2) . . ?
O28 Pb2 O34 62.8(2) . . ?
O28 Pb2 O38 100.4(2) . . ?
O34 Pb2 O38 60.3(2) . . ?
O2 Pb1 O31 120.7(2) . . ?
O2 Pb1 O32 164.4(2) . . ?
O2 Pb1 O36 61.6(2) . . ?
O17 Pb1 O2 83.3(3) . . ?
O17 Pb1 O31 122.5(3) . . ?
O17 Pb1 O32 110.8(3) . . ?
O17 Pb1 O33 84.4(3) . . ?
O17 Pb1 O36 108.5(3) . . ?
O17 Pb1 O37 161.8(3) . . ?
O18 Pb1 O2 111.4(3) . . ?
O18 Pb1 O17 48.3(4) . . ?
O18 Pb1 O31 74.3(3) . . ?
O18 Pb1 O32 83.7(3) . . ?
O18 Pb1 O33 106.2(3) . . ?
O18 Pb1 O36 88.0(3) . . ?
O18 Pb1 O37 149.9(3) . . ?
O32 Pb1 O31 58.1(2) . . ?
O33 Pb1 O2 114.8(2) . . ?
O33 Pb1 O31 119.7(2) . . ?
O33 Pb1 O32 61.99(19) . . ?
O33 Pb1 O36 165.3(2) . . ?
O33 Pb1 O37 87.2(2) . . ?
O36 Pb1 O31 59.7(2) . . ?
O36 Pb1 O32 117.23(19) . . ?
O37 Pb1 O2 85.61(19) . . ?
O37 Pb1 O31 75.7(2) . . ?
O37 Pb1 O32 79.11(19) . . ?
O37 Pb1 O36 78.4(2) . . ?
C71 N9 C72 115(3) . . ?
C73 N9 C71 127(2) . . ?
C73 N9 C72 118(3) . . ?
N9 C71 H71A 109.5 . . ?
N9 C71 H71B 109.5 . . ?
N9 C71 H71C 109.5 . . ?
H71A C71 H71B 109.5 . . ?
H71A C71 H71C 109.5 . . ?
H71B C71 H71C 109.5 . . ?
N9 C72 H72A 109.5 . . ?
N9 C72 H72B 109.5 . . ?
N9 C72 H72C 109.5 . . ?
H72A C72 H72B 109.5 . . ?
H72A C72 H72C 109.5 . . ?
H72B C72 H72C 109.5 . . ?
O41 C73 N9 122(3) . . ?
O41 C73 H73 118.8 . . ?
N9 C73 H73 118.8 . . ?
C74 N10 C75 119(3) . . ?
C74 N10 C76 116(3) . . ?
C76 N10 C75 125(3) . . ?
O42 C74 N10 119(3) . . ?
O42 C74 H74 120.7 . . ?
N10 C74 H74 120.7 . . ?
N10 C75 H75A 109.5 . . ?
N10 C75 H75B 109.5 . . ?
N10 C75 H75C 109.5 . . ?
H75A C75 H75B 109.5 . . ?
H75A C75 H75C 109.5 . . ?
H75B C75 H75C 109.5 . . ?
N10 C76 H76A 109.5 . . ?
N10 C76 H76B 109.5 . . ?
N10 C76 H76C 109.5 . . ?
H76A C76 H76B 109.5 . . ?
H76A C76 H76C 109.5 . . ?
H76B C76 H76C 109.5 . . ?

loop_
_geom_bond_atom_site_label_1
_geom_bond_atom_site_label_2
_geom_bond_distance
_geom_bond_site_symmetry_2
_geom_bond_publ_flag
Ti1 O1 1.878(7) . ?
Ti1 O2 1.904(7) . ?
Ti1 O3 1.982(8) . ?
Ti1 O5 2.083(7) . ?
Ti1 O7 2.085(8) . ?
Ti1 O38 1.866(7) . ?
Ti2 O6 2.079(7) . ?
Ti2 O8 2.071(7) . ?
Ti2 O9 2.001(7) . ?
Ti2 O33 1.885(7) . ?
Ti2 O34 1.879(7) . ?
Ti2 O38 1.869(7) . ?
Ti3 O12 1.991(9) . ?
Ti3 O14 2.144(8) . ?
Ti3 O15 2.104(8) . ?
Ti3 O28 1.796(7) . ?
Ti3 O34 1.837(7) . ?
Ti3 O39 1.931(8) . ?
Ti4 O16 2.086(8) . ?
Ti4 O32 1.808(7) . ?
Ti4 O33 1.821(7) . ?
Ti4 O39 1.860(7) . ?
Ti4 N7 2.265(8) . ?
Ti4 N8 2.250(8) . ?
Ti5 O13 2.106(8) . ?
Ti5 O28 1.959(8) . ?
Ti5 O29 1.846(7) . ?
Ti5 O37 1.875(7) . ?
Ti5 O39 2.184(7) . ?
Ti5 O40 1.898(8) . ?
Ti6 O23 2.076(8) . ?
Ti6 O31 1.842(8) . ?
Ti6 O32 1.888(7) . ?
Ti6 O40 1.774(8) . ?
Ti6 N5 2.293(10) . ?
Ti6 N6 2.285(9) . ?
Ti7 O24 2.087(8) . ?
Ti7 O30 1.771(7) . ?
Ti7 O31 1.844(7) . ?
Ti7 O36 1.887(7) . ?
Ti7 N3 2.266(10) . ?
Ti7 N4 2.253(11) . ?
Ti8 O25 2.123(7) . ?
Ti8 O27 1.956(7) . ?
Ti8 O29 1.846(7) . ?
Ti8 O30 1.897(7) . ?
Ti8 O35 2.188(7) . ?
Ti8 O37 1.875(6) . ?
Ti9 O2 1.811(7) . ?
Ti9 O19 2.093(8) . ?
Ti9 O35 1.860(7) . ?
Ti9 O36 1.810(7) . ?
Ti9 N1 2.250(10) . ?
Ti9 N2 2.271(10) . ?
Ti10 O1 1.840(7) . ?
Ti10 O20 2.101(8) . ?
Ti10 O21 2.004(8) . ?
Ti10 O26 2.145(7) . ?
Ti10 O27 1.813(7) . ?
Ti10 O35 1.946(8) . ?
O1 Pb2 2.692(7) . ?
O2 Pb1 2.698(6) . ?
O3 C61 1.278(14) . ?
O4 C61 1.219(12) . ?
O5 C57 1.252(13) . ?
O6 C57 1.264(13) . ?
O7 C55 1.257(13) . ?
O8 C55 1.273(12) . ?
O9 C53 1.282(14) . ?
O10 C53 1.239(14) . ?
O11 C51 1.226(17) . ?
O11 Pb2 2.567(12) . ?
O12 C51 1.291(15) . ?
O13 C77 1.255(16) . ?
O14 C77 1.271(16) . ?
O15 C49 1.260(14) . ?
O16 C49 1.266(15) . ?
O17 C67 1.264(15) . ?
O17 Pb1 2.593(11) . ?
O18 C67 1.143(16) . ?
O18 Pb1 2.590(11) . ?
O19 C63 1.255(13) . ?
O20 C63 1.251(15) . ?
O21 C59 1.275(16) . ?
O22 C59 1.252(15) . ?
O22 Pb2 2.594(8) . ?
O23 C69 1.266(16) . ?
O24 C69 1.245(15) . ?
O25 C65 1.267(14) . ?
O26 C65 1.249(14) . ?
O27 Pb2 2.540(7) . ?
O28 Pb2 2.490(7) . ?
O31 Pb1 2.734(6) . ?
O32 Pb1 2.731(7) . ?
O33 Pb1 2.646(7) . ?
O34 Pb2 2.728(7) . ?
O36 Pb1 2.716(7) . ?
O37 Pb1 2.688(6) . ?
O38 Pb2 2.756(7) . ?
N1 C1 1.334(16) . ?
N1 C12 1.350(19) . ?
N2 C10 1.321(16) . ?
N2 C11 1.350(15) . ?
N3 C13 1.312(18) . ?
N3 C24 1.354(18) . ?
N4 C22 1.300(17) . ?
N4 C23 1.397(15) . ?
N5 C25 1.327(18) . ?
N5 C36 1.381(14) . ?
N6 C34 1.323(17) . ?
N6 C35 1.354(15) . ?
N7 C37 1.312(15) . ?
N7 C48 1.352(14) . ?
N8 C46 1.320(14) . ?
N8 C47 1.372(10) . ?
C1 H1 0.9500 . ?
C1 C2 1.45(2) . ?
C2 H2 0.9500 . ?
C2 C3 1.34(3) . ?
C3 H3 0.9500 . ?
C3 C4 1.33(3) . ?
C4 C5 1.50(3) . ?
C4 C12 1.413(19) . ?
C5 H5 0.9500 . ?
C5 C6 1.28(4) . ?
C6 H6 0.9500 . ?
C6 C7 1.39(3) . ?
C7 C8 1.42(3) . ?
C7 C11 1.37(2) . ?
C8 H8 0.9500 . ?
C8 C9 1.38(3) . ?
C9 H9 0.9500 . ?
C9 C10 1.38(2) . ?
C10 H10 0.9500 . ?
C11 C12 1.47(2) . ?
C13 H13 0.9500 . ?
C13 C14 1.40(2) . ?
C14 H14 0.9500 . ?
C14 C15 1.37(3) . ?
C15 H15 0.9500 . ?
C15 C16 1.38(3) . ?
C16 C17 1.42(3) . ?
C16 C24 1.414(18) . ?
C17 H17 0.9500 . ?
C17 C18 1.28(3) . ?
C18 H18 0.9500 . ?
C18 C19 1.43(2) . ?
C19 C20 1.41(3) . ?
C19 C23 1.40(2) . ?
C20 H20 0.9500 . ?
C20 C21 1.35(3) . ?
C21 H21 0.9500 . ?
C21 C22 1.42(2) . ?
C22 H22 0.9500 . ?
C23 C24 1.39(2) . ?
C25 H25 0.9500 . ?
C25 C26 1.405(17) . ?
C26 H26 0.9500 . ?
C26 C27 1.37(2) . ?
C27 H27 0.9500 . ?
C27 C28 1.40(2) . ?
C28 C29 1.40(2) . ?
C28 C36 1.411(16) . ?
C29 H29 0.9500 . ?
C29 C30 1.36(2) . ?
C30 H30 0.9500 . ?
C30 C31 1.44(2) . ?
C31 C32 1.41(2) . ?
C31 C35 1.429(16) . ?
C32 H32 0.9500 . ?
C32 C33 1.37(2) . ?
C33 H33 0.9500 . ?
C33 C34 1.403(17) . ?
C34 H34 0.9500 . ?
C35 C36 1.411(19) . ?
C37 H37 0.9500 . ?
C37 C38 1.386(15) . ?
C38 H38 0.9500 . ?
C38 C39 1.37(2) . ?
C39 H39 0.9500 . ?
C39 C40 1.410(19) . ?
C40 C41 1.420(19) . ?
C40 C48 1.401(14) . ?
C41 H41 0.9500 . ?
C41 C42 1.32(2) . ?
C42 H42 0.9500 . ?
C42 C43 1.455(17) . ?
C43 C44 1.398(19) . ?
C43 C47 1.406(12) . ?
C44 H44 0.9500 . ?
C44 C45 1.389(19) . ?
C45 H45 0.9500 . ?
C45 C46 1.416(15) . ?
C46 H46 0.9500 . ?
C47 C48 1.403(12) . ?
C49 C50 1.498(16) . ?
C50 H50A 0.9800 . ?
C50 H50B 0.9800 . ?
C50 H50C 0.9800 . ?
C51 C52 1.57(2) . ?
C52 H52A 0.9800 . ?
C52 H52B 0.9800 . ?
C52 H52C 0.9800 . ?
C53 C54 1.488(19) . ?
C54 H54A 0.9800 . ?
C54 H54B 0.9800 . ?
C54 H54C 0.9800 . ?
C55 C56 1.476(13) . ?
C56 H56A 0.9800 . ?
C56 H56B 0.9800 . ?
C56 H56C 0.9800 . ?
C57 C58 1.527(16) . ?
C58 H58A 0.9800 . ?
C58 H58B 0.9800 . ?
C58 H58C 0.9800 . ?
C59 C60 1.499(17) . ?
C60 H60A 0.9800 . ?
C60 H60B 0.9800 . ?
C60 H60C 0.9800 . ?
C61 C62 1.481(14) . ?
C62 H62A 0.9800 . ?
C62 H62B 0.9800 . ?
C62 H62C 0.9800 . ?
C63 C64 1.501(16) . ?
C64 H64A 0.9800 . ?
C64 H64B 0.9800 . ?
C64 H64C 0.9800 . ?
C65 C66 1.523(16) . ?
C66 H66A 0.9800 . ?
C66 H66B 0.9800 . ?
C66 H66C 0.9800 . ?
C67 C68 1.56(2) . ?
C68 H68A 0.9800 . ?
C68 H68B 0.9800 . ?
C68 H68C 0.9800 . ?
C69 C70 1.531(18) . ?
C70 H70A 0.9800 . ?
C70 H70B 0.9800 . ?
C70 H70C 0.9800 . ?
C77 C78 1.540(17) . ?
C78 H78A 0.9800 . ?
C78 H78B 0.9800 . ?
C78 H78C 0.9800 . ?
O41 C73 1.283(19) . ?
N9 C71 1.437(19) . ?
N9 C72 1.442(18) . ?
N9 C73 1.425(19) . ?
C71 H71A 0.9800 . ?
C71 H71B 0.9800 . ?
C71 H71C 0.9800 . ?
C72 H72A 0.9800 . ?
C72 H72B 0.9800 . ?
C72 H72C 0.9800 . ?
C73 H73 0.9500 . ?
O42 C74 1.261(18) . ?
N10 C74 1.422(19) . ?
N10 C75 1.440(19) . ?
N10 C76 1.435(18) . ?
C74 H74 0.9500 . ?
C75 H75A 0.9800 . ?
C75 H75B 0.9800 . ?
C75 H75C 0.9800 . ?
C76 H76A 0.9800 . ?
C76 H76B 0.9800 . ?
C76 H76C 0.9800 . ?

loop_
_geom_torsion_atom_site_label_1
_geom_torsion_atom_site_label_2
_geom_torsion_atom_site_label_3
_geom_torsion_atom_site_label_4
_geom_torsion
_geom_torsion_site_symmetry_1
_geom_torsion_site_symmetry_2
_geom_torsion_site_symmetry_3
_geom_torsion_site_symmetry_4
_geom_torsion_publ_flag
Ti1 O3 C61 O4 172.9(12) . . . . ?
Ti1 O3 C61 C62 -8(2) . . . . ?
Ti1 O5 C57 O6 8(2) . . . . ?
Ti1 O5 C57 C58 -172.9(10) . . . . ?
Ti1 O7 C55 O8 15.5(17) . . . . ?
Ti1 O7 C55 C56 -165.9(12) . . . . ?
Ti2 O6 C57 O5 -1.8(19) . . . . ?
Ti2 O6 C57 C58 179.3(9) . . . . ?
Ti2 O8 C55 O7 -6.9(18) . . . . ?
Ti2 O8 C55 C56 174.5(12) . . . . ?
Ti2 O9 C53 O10 -174.6(9) . . . . ?
Ti2 O9 C53 C54 5.3(19) . . . . ?
Ti3 O12 C51 O11 4(2) . . . . ?
Ti3 O12 C51 C52 -177.3(13) . . . . ?
Ti3 O14 C77 O13 5.5(16) . . . . ?
Ti3 O14 C77 C78 -172.8(8) . . . . ?
Ti3 O15 C49 O16 8.0(17) . . . . ?
Ti3 O15 C49 C50 -170.9(9) . . . . ?
Ti4 O16 C49 O15 20.0(17) . . . . ?
Ti4 O16 C49 C50 -161.1(8) . . . . ?
Ti4 N7 C37 C38 174.6(10) . . . . ?
Ti4 N7 C48 C40 -178.8(8) . . . . ?
Ti4 N7 C48 C47 2.3(12) . . . . ?
Ti4 N8 C46 C45 174.1(8) . . . . ?
Ti4 N8 C47 C43 -176.8(8) . . . . ?
Ti4 N8 C47 C48 6.0(11) . . . . ?
Ti5 O13 C77 O14 -10.9(17) . . . . ?
Ti5 O13 C77 C78 167.3(8) . . . . ?
Ti6 O23 C69 O24 1(3) . . . . ?
Ti6 O23 C69 C70 174.9(13) . . . . ?
Ti6 N5 C25 C26 -171.0(10) . . . . ?
Ti6 N5 C36 C28 177.3(8) . . . . ?
Ti6 N5 C36 C35 -5.9(12) . . . . ?
Ti6 N6 C34 C33 -174.1(9) . . . . ?
Ti6 N6 C35 C31 176.3(8) . . . . ?
Ti6 N6 C35 C36 -3.1(13) . . . . ?
Ti7 O24 C69 O23 -2(3) . . . . ?
Ti7 O24 C69 C70 -175.8(14) . . . . ?
Ti7 N3 C13 C14 171.4(12) . . . . ?
Ti7 N3 C24 C16 -172.5(11) . . . . ?
Ti7 N3 C24 C23 5.9(15) . . . . ?
Ti7 N4 C22 C21 -179.1(14) . . . . ?
Ti7 N4 C23 C19 176.4(12) . . . . ?
Ti7 N4 C23 C24 -4.9(14) . . . . ?
Ti8 O25 C65 O26 8(2) . . . . ?
Ti8 O25 C65 C66 -172.5(10) . . . . ?
Ti9 O19 C63 O20 -13(2) . . . . ?
Ti9 O19 C63 C64 165.8(12) . . . . ?
Ti9 N1 C1 C2 -179.2(10) . . . . ?
Ti9 N1 C12 C4 -178.0(11) . . . . ?
Ti9 N1 C12 C11 1.4(15) . . . . ?
Ti9 N2 C10 C9 -170.5(13) . . . . ?
Ti9 N2 C11 C7 174.8(14) . . . . ?
Ti9 N2 C11 C12 -9.0(13) . . . . ?
Ti10 O20 C63 O19 -9.5(19) . . . . ?
Ti10 O20 C63 C64 171.7(12) . . . . ?
Ti10 O21 C59 O22 -6.7(18) . . . . ?
Ti10 O21 C59 C60 169.4(10) . . . . ?
Ti10 O26 C65 O25 -1(2) . . . . ?
Ti10 O26 C65 C66 179.2(10) . . . . ?
O1 Ti1 O38 Ti2 135.0(6) . . . . ?
O1 Ti1 O38 Pb2 19.7(3) . . . . ?
O1 Ti10 O27 Ti8 104.0(3) . . . . ?
O1 Ti10 O27 Pb2 -17.6(3) . . . . ?
O2 Ti1 O1 Ti10 2.1(7) . . . . ?
O2 Ti1 O1 Pb2 -112.0(3) . . . . ?
O2 Ti1 O38 Ti2 -129.3(6) . . . . ?
O2 Ti1 O38 Pb2 115.4(3) . . . . ?
O2 Ti9 O35 Ti8 79.1(5) . . . . ?
O2 Ti9 O35 Ti10 -53.9(5) . . . . ?
O2 Ti9 O36 Ti7 -133.4(7) . . . . ?
O2 Ti9 O36 Pb1 -11.9(3) . . . . ?
O3 Ti1 O1 Ti10 -95.1(7) . . . . ?
O3 Ti1 O1 Pb2 150.8(3) . . . . ?
O3 Ti1 O38 Ti2 2(2) . . . . ?
O3 Ti1 O38 Pb2 -112.9(15) . . . . ?
O5 Ti1 O38 Ti2 -39.7(6) . . . . ?
O5 Ti1 O38 Pb2 -154.9(3) . . . . ?
O6 Ti2 O33 Ti4 -160.3(5) . . . . ?
O6 Ti2 O33 Pb1 77.4(3) . . . . ?
O6 Ti2 O38 Ti1 42.9(6) . . . . ?
O6 Ti2 O38 Pb2 157.3(3) . . . . ?
O7 Ti1 O1 Ti10 -179.6(7) . . . . ?
O7 Ti1 O1 Pb2 66.4(3) . . . . ?
O7 Ti1 O38 Ti2 44.6(6) . . . . ?
O7 Ti1 O38 Pb2 -70.6(3) . . . . ?
O8 Ti2 O34 Ti3 178.9(7) . . . . ?
O8 Ti2 O34 Pb2 -68.2(3) . . . . ?
O8 Ti2 O38 Ti1 -40.5(6) . . . . ?
O8 Ti2 O38 Pb2 74.0(3) . . . . ?
O9 Ti2 O33 Ti4 -76.8(5) . . . . ?
O9 Ti2 O33 Pb1 160.9(3) . . . . ?
O9 Ti2 O34 Ti3 95.2(8) . . . . ?
O9 Ti2 O34 Pb2 -151.9(3) . . . . ?
O9 Ti2 O38 Ti1 -3.0(19) . . . . ?
O9 Ti2 O38 Pb2 111.4(14) . . . . ?
O12 Ti3 O28 Ti5 159.9(4) . . . . ?
O12 Ti3 O28 Pb2 -77.6(4) . . . . ?
O12 Ti3 O34 Ti2 -164.3(7) . . . . ?
O12 Ti3 O34 Pb2 80.8(3) . . . . ?
O13 Ti5 O29 Ti8 179.6(4) . . . . ?
O13 Ti5 O40 Ti6 141.5(6) . . . . ?
O14 Ti3 O28 Ti5 75.6(4) . . . . ?
O14 Ti3 O28 Pb2 -161.8(3) . . . . ?
O15 Ti3 O28 Ti5 59.0(19) . . . . ?
O15 Ti3 O28 Pb2 -178.5(16) . . . . ?
O15 Ti3 O34 Ti2 -78.9(8) . . . . ?
O15 Ti3 O34 Pb2 166.2(3) . . . . ?
O16 Ti4 O32 Ti6 -95.7(12) . . . . ?
O16 Ti4 O32 Pb1 143.1(10) . . . . ?
O16 Ti4 O33 Ti2 55.0(5) . . . . ?
O16 Ti4 O33 Pb1 179.6(3) . . . . ?
O16 Ti4 O39 Ti3 -37.7(5) . . . . ?
O16 Ti4 O39 Ti5 -171.6(4) . . . . ?
O19 Ti9 O2 Ti1 -53.5(6) . . . . ?
O19 Ti9 O2 Pb1 -178.9(3) . . . . ?
O19 Ti9 O35 Ti8 172.3(5) . . . . ?
O19 Ti9 O35 Ti10 39.3(5) . . . . ?
O19 Ti9 O36 Ti7 88.5(14) . . . . ?
O19 Ti9 O36 Pb1 -150.0(10) . . . . ?
O20 Ti10 O1 Ti1 78.7(7) . . . . ?
O20 Ti10 O1 Pb2 -166.1(3) . . . . ?
O21 Ti10 O1 Ti1 165.4(7) . . . . ?
O21 Ti10 O1 Pb2 -79.4(3) . . . . ?
O21 Ti10 O27 Ti8 -157.9(3) . . . . ?
O21 Ti10 O27 Pb2 80.5(3) . . . . ?
O23 Ti6 O31 Ti7 -55.0(6) . . . . ?
O23 Ti6 O31 Pb1 -176.9(3) . . . . ?
O23 Ti6 O32 Ti4 138.5(11) . . . . ?
O23 Ti6 O32 Pb1 -102.0(12) . . . . ?
O23 Ti6 O40 Ti5 152.6(6) . . . . ?
O24 Ti7 O30 Ti8 -152.3(6) . . . . ?
O24 Ti7 O31 Ti6 54.1(6) . . . . ?
O24 Ti7 O31 Pb1 176.7(4) . . . . ?
O24 Ti7 O36 Ti9 -135.1(12) . . . . ?
O24 Ti7 O36 Pb1 104.1(13) . . . . ?
O25 Ti8 O29 Ti5 -180.0(4) . . . . ?
O25 Ti8 O30 Ti7 -141.6(6) . . . . ?
O26 Ti10 O27 Ti8 -74.8(3) . . . . ?
O26 Ti10 O27 Pb2 163.6(3) . . . . ?
O27 Ti8 O29 Ti5 93.8(3) . . . . ?
O27 Ti8 O30 Ti7 -81.4(11) . . . . ?
O27 Ti8 O37 Ti5 -98.4(3) . . . . ?
O27 Ti8 O37 Pb1 115.4(4) . . . . ?
O27 Ti10 O1 Ti1 -98.9(7) . . . . ?
O27 Ti10 O1 Pb2 16.3(3) . . . . ?
O28 Ti3 O34 Ti2 97.8(8) . . . . ?
O28 Ti3 O34 Pb2 -17.1(3) . . . . ?
O28 Ti5 O29 Ti8 -93.8(4) . . . . ?
O28 Ti5 O37 Ti8 100.4(3) . . . . ?
O28 Ti5 O37 Pb1 -112.9(4) . . . . ?
O28 Ti5 O40 Ti6 80.2(13) . . . . ?
O29 Ti5 O37 Ti8 1.9(3) . . . . ?
O29 Ti5 O37 Pb1 148.5(4) . . . . ?
O29 Ti5 O40 Ti6 -124.9(6) . . . . ?
O29 Ti8 O30 Ti7 123.8(6) . . . . ?
O29 Ti8 O37 Ti5 -1.9(3) . . . . ?
O29 Ti8 O37 Pb1 -148.1(4) . . . . ?
O30 Ti7 O31 Ti6 -43.0(6) . . . . ?
O30 Ti7 O31 Pb1 79.7(3) . . . . ?
O30 Ti7 O36 Ti9 31.7(8) . . . . ?
O30 Ti7 O36 Pb1 -89.0(3) . . . . ?
O30 Ti8 O29 Ti5 -93.3(4) . . . . ?
O30 Ti8 O37 Ti5 96.1(3) . . . . ?
O30 Ti8 O37 Pb1 -50.2(4) . . . . ?
O31 Ti6 O32 Ti4 -138.5(6) . . . . ?
O31 Ti6 O32 Pb1 -18.9(3) . . . . ?
O31 Ti6 O40 Ti5 62.6(7) . . . . ?
O31 Ti7 O30 Ti8 -64.3(6) . . . . ?
O31 Ti7 O36 Ti9 138.0(7) . . . . ?
O31 Ti7 O36 Pb1 17.3(3) . . . . ?
O32 Ti4 O33 Ti2 -137.7(5) . . . . ?
O32 Ti4 O33 Pb1 -13.1(3) . . . . ?
O32 Ti4 O39 Ti3 155.8(5) . . . . ?
O32 Ti4 O39 Ti5 21.8(5) . . . . ?
O32 Ti6 O31 Ti7 140.9(5) . . . . ?
O32 Ti6 O31 Pb1 19.0(3) . . . . ?
O32 Ti6 O40 Ti5 -29.9(7) . . . . ?
O33 Ti2 O34 Ti3 -0.2(8) . . . . ?
O33 Ti2 O34 Pb2 112.7(3) . . . . ?
O33 Ti2 O38 Ti1 132.1(6) . . . . ?
O33 Ti2 O38 Pb2 -113.5(3) . . . . ?
O33 Ti4 O32 Ti6 133.8(6) . . . . ?
O33 Ti4 O32 Pb1 12.6(3) . . . . ?
O33 Ti4 O39 Ti3 54.9(5) . . . . ?
O33 Ti4 O39 Ti5 -79.1(5) . . . . ?
O34 Ti2 O33 Ti4 17.0(6) . . . . ?
O34 Ti2 O33 Pb1 -105.3(3) . . . . ?
O34 Ti2 O38 Ti1 -132.7(6) . . . . ?
O34 Ti2 O38 Pb2 -18.3(3) . . . . ?
O34 Ti3 O28 Ti5 -103.3(4) . . . . ?
O34 Ti3 O28 Pb2 19.2(4) . . . . ?
O35 Ti8 O30 Ti7 -57.2(6) . . . . ?
O35 Ti8 O37 Ti5 -174.1(3) . . . . ?
O35 Ti8 O37 Pb1 39.7(4) . . . . ?
O35 Ti9 O2 Ti1 40.1(6) . . . . ?
O35 Ti9 O2 Pb1 -85.4(3) . . . . ?
O35 Ti9 O36 Ti7 -30.7(8) . . . . ?
O35 Ti9 O36 Pb1 90.9(3) . . . . ?
O35 Ti10 O1 Ti1 -13.1(8) . . . . ?
O35 Ti10 O1 Pb2 102.1(3) . . . . ?
O35 Ti10 O27 Ti8 8.5(3) . . . . ?
O35 Ti10 O27 Pb2 -113.0(3) . . . . ?
O36 Ti7 O30 Ti8 30.9(6) . . . . ?
O36 Ti7 O31 Ti6 -139.8(6) . . . . ?
O36 Ti7 O31 Pb1 -17.2(3) . . . . ?
O36 Ti9 O2 Ti1 137.4(5) . . . . ?
O36 Ti9 O2 Pb1 11.9(3) . . . . ?
O36 Ti9 O35 Ti8 -22.1(5) . . . . ?
O36 Ti9 O35 Ti10 -155.0(4) . . . . ?
O37 Ti5 O29 Ti8 -1.9(3) . . . . ?
O37 Ti5 O40 Ti6 -40.8(6) . . . . ?
O37 Ti8 O29 Ti5 1.9(3) . . . . ?
O37 Ti8 O30 Ti7 39.6(6) . . . . ?
O38 Ti1 O1 Ti10 93.7(7) . . . . ?
O38 Ti1 O1 Pb2 -20.3(3) . . . . ?
O38 Ti2 O33 Ti4 112.0(5) . . . . ?
O38 Ti2 O33 Pb1 -10.3(3) . . . . ?
O38 Ti2 O34 Ti3 -94.3(8) . . . . ?
O38 Ti2 O34 Pb2 18.5(3) . . . . ?
O39 Ti3 O28 Ti5 -8.5(3) . . . . ?
O39 Ti3 O28 Pb2 114.0(3) . . . . ?
O39 Ti3 O34 Ti2 11.8(8) . . . . ?
O39 Ti3 O34 Pb2 -103.1(3) . . . . ?
O39 Ti4 O32 Ti6 31.4(6) . . . . ?
O39 Ti4 O32 Pb1 -89.9(3) . . . . ?
O39 Ti4 O33 Ti2 -40.2(6) . . . . ?
O39 Ti4 O33 Pb1 84.4(3) . . . . ?
O39 Ti5 O37 Ti8 175.7(3) . . . . ?
O39 Ti5 O37 Pb1 -37.7(4) . . . . ?
O39 Ti5 O40 Ti6 56.4(6) . . . . ?
O40 Ti5 O29 Ti8 93.7(4) . . . . ?
O40 Ti5 O37 Ti8 -94.8(3) . . . . ?
O40 Ti5 O37 Pb1 51.9(4) . . . . ?
O40 Ti6 O31 Ti7 44.5(6) . . . . ?
O40 Ti6 O31 Pb1 -77.4(3) . . . . ?
O40 Ti6 O32 Ti4 -32.6(7) . . . . ?
O40 Ti6 O32 Pb1 87.0(3) . . . . ?
N1 Ti9 O2 Ti1 -107.5(9) . . . . ?
N1 Ti9 O2 Pb1 127.1(8) . . . . ?
N1 Ti9 O35 Ti8 -112.7(5) . . . . ?
N1 Ti9 O35 Ti10 114.3(5) . . . . ?
N1 Ti9 O36 Ti7 66.7(8) . . . . ?
N1 Ti9 O36 Pb1 -171.8(3) . . . . ?
N1 C1 C2 C3 -4(3) . . . . ?
N2 Ti9 O2 Ti1 -139.9(6) . . . . ?
N2 Ti9 O2 Pb1 94.7(3) . . . . ?
N2 Ti9 O35 Ti8 -101.0(17) . . . . ?
N2 Ti9 O35 Ti10 126.0(16) . . . . ?
N2 Ti9 O36 Ti7 138.4(8) . . . . ?
N2 Ti9 O36 Pb1 -100.0(3) . . . . ?
N2 C11 C12 N1 5.0(17) . . . . ?
N2 C11 C12 C4 -175.6(13) . . . . ?
N3 Ti7 O30 Ti8 133.0(6) . . . . ?
N3 Ti7 O31 Ti6 82.7(12) . . . . ?
N3 Ti7 O31 Pb1 -154.7(10) . . . . ?
N3 Ti7 O36 Ti9 -56.6(8) . . . . ?
N3 Ti7 O36 Pb1 -177.4(3) . . . . ?
N3 C13 C14 C15 1(3) . . . . ?
N4 Ti7 O30 Ti8 116.2(9) . . . . ?
N4 Ti7 O31 Ti6 136.9(6) . . . . ?
N4 Ti7 O31 Pb1 -100.5(3) . . . . ?
N4 Ti7 O36 Ti9 -126.2(8) . . . . ?
N4 Ti7 O36 Pb1 113.0(3) . . . . ?
N4 C23 C24 N3 -0.7(17) . . . . ?
N4 C23 C24 C16 177.9(12) . . . . ?
N5 Ti6 O31 Ti7 -79.4(12) . . . . ?
N5 Ti6 O31 Pb1 158.7(9) . . . . ?
N5 Ti6 O32 Ti4 53.5(7) . . . . ?
N5 Ti6 O32 Pb1 173.1(3) . . . . ?
N5 Ti6 O40 Ti5 -132.5(7) . . . . ?
N5 C25 C26 C27 -5(2) . . . . ?
N6 Ti6 O31 Ti7 -138.7(5) . . . . ?
N6 Ti6 O31 Pb1 99.4(3) . . . . ?
N6 Ti6 O32 Ti4 121.9(7) . . . . ?
N6 Ti6 O32 Pb1 -118.6(4) . . . . ?
N6 Ti6 O40 Ti5 -110.2(8) . . . . ?
N6 C35 C36 N5 6.1(15) . . . . ?
N6 C35 C36 C28 -177.2(10) . . . . ?
N7 Ti4 O32 Ti6 -62.9(6) . . . . ?
N7 Ti4 O32 Pb1 175.9(3) . . . . ?
N7 Ti4 O33 Ti2 101.5(11) . . . . ?
N7 Ti4 O33 Pb1 -133.9(9) . . . . ?
N7 Ti4 O39 Ti3 -113.1(5) . . . . ?
N7 Ti4 O39 Ti5 113.0(5) . . . . ?
N7 C37 C38 C39 3(2) . . . . ?
N8 Ti4 O32 Ti6 -135.6(6) . . . . ?
N8 Ti4 O32 Pb1 103.1(3) . . . . ?
N8 Ti4 O33 Ti2 138.8(5) . . . . ?
N8 Ti4 O33 Pb1 -96.6(3) . . . . ?
N8 Ti4 O39 Ti3 -120.7(13) . . . . ?
N8 Ti4 O39 Ti5 105.4(14) . . . . ?
N8 C47 C48 N7 -5.5(14) . . . . ?
N8 C47 C48 C40 175.5(9) . . . . ?
C1 N1 C12 C4 3(2) . . . . ?
C1 N1 C12 C11 -178.0(11) . . . . ?
C1 C2 C3 C4 4(3) . . . . ?
C2 C3 C4 C5 177(2) . . . . ?
C2 C3 C4 C12 -2(3) . . . . ?
C3 C4 C5 C6 177(3) . . . . ?
C3 C4 C12 N1 -2(2) . . . . ?
C3 C4 C12 C11 178.7(16) . . . . ?
C4 C5 C6 C7 8(5) . . . . ?
C5 C4 C12 N1 178.8(16) . . . . ?
C5 C4 C12 C11 -1(2) . . . . ?
C5 C6 C7 C8 177(3) . . . . ?
C5 C6 C7 C11 -7(4) . . . . ?
C6 C7 C8 C9 177(2) . . . . ?
C6 C7 C11 N2 178.8(19) . . . . ?
C6 C7 C11 C12 3(3) . . . . ?
C7 C8 C9 C10 1(3) . . . . ?
C7 C11 C12 N1 -178.4(15) . . . . ?
C7 C11 C12 C4 1(2) . . . . ?
C8 C7 C11 N2 -5(3) . . . . ?
C8 C7 C11 C12 178.6(16) . . . . ?
C8 C9 C10 N2 -1(3) . . . . ?
C10 N2 C11 C7 6(2) . . . . ?
C10 N2 C11 C12 -177.8(11) . . . . ?
C11 N2 C10 C9 -3(2) . . . . ?
C11 C7 C8 C9 1(3) . . . . ?
C12 N1 C1 C2 0.2(19) . . . . ?
C12 C4 C5 C6 -4(4) . . . . ?
C13 N3 C24 C16 0(2) . . . . ?
C13 N3 C24 C23 178.5(12) . . . . ?
C13 C14 C15 C16 -2(3) . . . . ?
C14 C15 C16 C17 -180(2) . . . . ?
C14 C15 C16 C24 1(3) . . . . ?
C15 C16 C17 C18 -180(2) . . . . ?
C15 C16 C24 N3 0(2) . . . . ?
C15 C16 C24 C23 -178.9(15) . . . . ?
C16 C17 C18 C19 1(4) . . . . ?
C17 C16 C24 N3 -179.4(15) . . . . ?
C17 C16 C24 C23 2(2) . . . . ?
C17 C18 C19 C20 176(2) . . . . ?
C17 C18 C19 C23 -2(3) . . . . ?
C18 C19 C20 C21 -180(2) . . . . ?
C18 C19 C23 N4 -178.0(16) . . . . ?
C18 C19 C23 C24 3(3) . . . . ?
C19 C20 C21 C22 -1(4) . . . . ?
C19 C23 C24 N3 178.0(14) . . . . ?
C19 C23 C24 C16 -3(2) . . . . ?
C20 C19 C23 N4 4(3) . . . . ?
C20 C19 C23 C24 -174.7(17) . . . . ?
C20 C21 C22 N4 1(3) . . . . ?
C22 N4 C23 C19 -3(2) . . . . ?
C22 N4 C23 C24 175.2(12) . . . . ?
C23 N4 C22 C21 1(2) . . . . ?
C23 C19 C20 C21 -2(3) . . . . ?
C24 N3 C13 C14 -1(2) . . . . ?
C24 C16 C17 C18 -1(3) . . . . ?
C25 N5 C36 C28 3.8(16) . . . . ?
C25 N5 C36 C35 -179.4(11) . . . . ?
C25 C26 C27 C28 2(2) . . . . ?
C26 C27 C28 C29 -177.6(14) . . . . ?
C26 C27 C28 C36 3(2) . . . . ?
C27 C28 C29 C30 180.0(14) . . . . ?
C27 C28 C36 N5 -6.3(17) . . . . ?
C27 C28 C36 C35 177.2(12) . . . . ?
C28 C29 C30 C31 2(2) . . . . ?
C29 C28 C36 N5 174.2(11) . . . . ?
C29 C28 C36 C35 -2.3(17) . . . . ?
C29 C30 C31 C32 -178.8(14) . . . . ?
C29 C30 C31 C35 -1.2(19) . . . . ?
C30 C31 C32 C33 179.0(13) . . . . ?
C30 C31 C35 N6 179.0(11) . . . . ?
C30 C31 C35 C36 -1.5(16) . . . . ?
C31 C32 C33 C34 0(2) . . . . ?
C31 C35 C36 N5 -173.4(10) . . . . ?
C31 C35 C36 C28 3.4(16) . . . . ?
C32 C31 C35 N6 -3.1(17) . . . . ?
C32 C31 C35 C36 176.3(11) . . . . ?
C32 C33 C34 N6 0(2) . . . . ?
C34 N6 C35 C31 3.3(16) . . . . ?
C34 N6 C35 C36 -176.1(10) . . . . ?
C35 N6 C34 C33 -1.7(18) . . . . ?
C35 C31 C32 C33 1(2) . . . . ?
C36 N5 C25 C26 2.0(19) . . . . ?
C36 C28 C29 C30 -1(2) . . . . ?
C37 N7 C48 C40 -3.5(16) . . . . ?
C37 N7 C48 C47 177.6(10) . . . . ?
C37 C38 C39 C40 -3(2) . . . . ?
C38 C39 C40 C41 -179.3(13) . . . . ?
C38 C39 C40 C48 -0.8(18) . . . . ?
C39 C40 C41 C42 177.7(13) . . . . ?
C39 C40 C48 N7 4.0(16) . . . . ?
C39 C40 C48 C47 -177.1(10) . . . . ?
C40 C41 C42 C43 0(2) . . . . ?
C41 C40 C48 N7 -177.4(10) . . . . ?
C41 C40 C48 C47 1.5(16) . . . . ?
C41 C42 C43 C44 179.9(12) . . . . ?
C41 C42 C43 C47 -0.5(18) . . . . ?
C42 C43 C44 C45 178.1(11) . . . . ?
C42 C43 C47 N8 -176.0(10) . . . . ?
C42 C43 C47 C48 1.2(15) . . . . ?
C43 C44 C45 C46 -0.4(17) . . . . ?
C43 C47 C48 N7 177.2(9) . . . . ?
C43 C47 C48 C40 -1.8(15) . . . . ?
C44 C43 C47 N8 3.7(16) . . . . ?
C44 C43 C47 C48 -179.1(10) . . . . ?
C44 C45 C46 N8 0.2(17) . . . . ?
C46 N8 C47 C43 -3.9(14) . . . . ?
C46 N8 C47 C48 178.8(9) . . . . ?
C47 N8 C46 C45 1.9(15) . . . . ?
C47 C43 C44 C45 -1.5(17) . . . . ?
C48 N7 C37 C38 -0.3(18) . . . . ?
C48 C40 C41 C42 -0.7(18) . . . . ?
Pb2 O11 C51 O12 8(3) . . . . ?
Pb2 O11 C51 C52 -170.4(15) . . . . ?
Pb2 O22 C59 O21 -1.3(19) . . . . ?
Pb2 O22 C59 C60 -177.4(10) . . . . ?
Pb1 O17 C67 O18 -2.3(14) . . . . ?
Pb1 O17 C67 C68 177.8(11) . . . . ?
Pb1 O18 C67 O17 2.3(14) . . . . ?
Pb1 O18 C67 C68 -177.8(12) . . . . ?
C71 N9 C73 O41 168(4) . . . . ?
C72 N9 C73 O41 -3(6) . . . . ?
C75 N10 C74 O42 1(5) . . . . ?
C76 N10 C74 O42 -171(3) . . . . ?

loop_
_smtbx_masks_void_nr
_smtbx_masks_void_average_x
_smtbx_masks_void_average_y
_smtbx_masks_void_average_z
_smtbx_masks_void_volume
_smtbx_masks_void_count_electrons
_smtbx_masks_void_content
1 -0.311 -0.312 -0.144 10074.2 1160.2 '29 C3H7NO'
